data_7707668
loop_
_publ_author_name
'Zhang, Li'
'Montigaud, Vincent'
'Le Guennic, Boris'
'Zhang, Peng'
'Tang, Jinkui'

_publ_section_title
;
 Dysprosium(III) compounds assembled <i>via</i> a versatile ligand
 incorporating salicylic hydrazide and 8-hydroxyquinolin units: syntheses,
 structures and magnetic properties.
;
_journal_issue 27
_journal_name_full 'Dalton transactions (Cambridge, England : 2003)'
_journal_page_first 9457
_journal_page_last 9466
_journal_paper_doi 10.1039/d1dt01525g
_journal_volume 50
_journal_year 2021
_chemical_formula_moiety 'C97 H70 Dy4 N12 O22, 2(C H4 O), O, C2 H3 N'
_chemical_formula_sum 'C101 H83 Dy4 N13 O25'
_chemical_formula_weight 2528.80
_space_group_crystal_system triclinic
_space_group_IT_number 2
_space_group_name_Hall '-P 1'
_space_group_name_H-M_alt 'P -1'
_atom_sites_solution_hydrogens mixed
_audit_creation_date 2021-06-04
_audit_creation_method
;
Olex2 1.3
(compiled 2020.02.04 svn.rd84adfe8 for OlexSys, GUI svn.r6032)
;
_audit_update_record
;
2021-06-11 deposited with the CCDC.	2021-06-11 downloaded from the CCDC.
;
_cell_angle_alpha 106.3810(10)
_cell_angle_beta 94.9340(10)
_cell_angle_gamma 93.7770(10)
_cell_formula_units_Z 2
_cell_length_a 14.4228(7)
_cell_length_b 17.5511(9)
_cell_length_c 20.2386(10)
_cell_measurement_reflns_used 6589
_cell_measurement_temperature 296(2)
_cell_measurement_theta_max 24.98
_cell_measurement_theta_min 2.35
_cell_volume 4875.1(4)
_computing_cell_refinement 'SAINT v7.68A (Bruker, 2009)'
_computing_data_collection 'Bruker SMART'
_computing_data_reduction 'SAINT v7.68A (Bruker, 2009)'
_computing_molecular_graphics 'Olex2 1.3 (Dolomanov et al., 2009)'
_computing_publication_material 'Olex2 1.3 (Dolomanov et al., 2009)'
_computing_structure_refinement 'SHELXL 2018/3 (Sheldrick, 2015)'
_computing_structure_solution 'SHELXS-97 (Sheldrick, 1990)'
_diffrn_ambient_temperature 296(2)
_diffrn_measured_fraction_theta_full 0.990
_diffrn_measured_fraction_theta_max 0.990
_diffrn_measurement_device_type 'CCD area detector'
_diffrn_measurement_method 'phi and omega scans'
_diffrn_radiation_monochromator graphite
_diffrn_radiation_type MoK\a
_diffrn_radiation_wavelength 0.71073
_diffrn_reflns_av_R_equivalents 0.0457
_diffrn_reflns_av_unetI/netI 0.0952
_diffrn_reflns_Laue_measured_fraction_full 0.990
_diffrn_reflns_Laue_measured_fraction_max 0.990
_diffrn_reflns_limit_h_max 17
_diffrn_reflns_limit_h_min -15
_diffrn_reflns_limit_k_max 17
_diffrn_reflns_limit_k_min -20
_diffrn_reflns_limit_l_max 19
_diffrn_reflns_limit_l_min -24
_diffrn_reflns_number 25173
_diffrn_reflns_point_group_measured_fraction_full 0.990
_diffrn_reflns_point_group_measured_fraction_max 0.990
_diffrn_reflns_theta_full 25.076
_diffrn_reflns_theta_max 25.076
_diffrn_reflns_theta_min 1.215
_diffrn_source_current 35.0
_diffrn_source_power 1.575
_diffrn_source_voltage 45.0
_exptl_absorpt_coefficient_mu 3.113
_exptl_absorpt_correction_T_max 0.6042
_exptl_absorpt_correction_T_min 0.5609
_exptl_absorpt_correction_type multi-scan
_exptl_absorpt_process_details '(Sadabs; bruker, 2000)'
_exptl_crystal_colour red
_exptl_crystal_colour_primary red
_exptl_crystal_density_diffrn 1.723
_exptl_crystal_density_method 'not measured'
_exptl_crystal_description needle
_exptl_crystal_F_000 2488
_exptl_crystal_size_max 0.21
_exptl_crystal_size_mid 0.2
_exptl_crystal_size_min 0.18
_refine_diff_density_max 1.653
_refine_diff_density_min -1.076
_refine_diff_density_rms 0.176
_refine_ls_extinction_method none
_refine_ls_goodness_of_fit_ref 1.034
_refine_ls_hydrogen_treatment mixed
_refine_ls_matrix_type full
_refine_ls_number_parameters 1304
_refine_ls_number_reflns 17127
_refine_ls_number_restraints 6
_refine_ls_restrained_S_all 1.044
_refine_ls_R_factor_all 0.0765
_refine_ls_R_factor_gt 0.0524
_refine_ls_shift/su_max 0.001
_refine_ls_shift/su_mean 0.000
_refine_ls_structure_factor_coef Fsqd
_refine_ls_weighting_details 'w=1/[\s^2^(Fo^2^)+(0.0358P)^2^+2.7236P] where P=(Fo^2^+2Fc^2^)/3'
_refine_ls_weighting_scheme calc
_refine_ls_wR_factor_gt 0.1045
_refine_ls_wR_factor_ref 0.1199
_reflns_Friedel_coverage 0.000
_reflns_number_gt 12540
_reflns_number_total 17127
_reflns_threshold_expression 'I > 2\s(I)'
_cod_data_source_file d1dt01525g2.cif
_cod_data_source_block 51D
_cod_depositor_comments 'Adding full bibliography for 7707665--7707669.cif.'
_cod_database_code 7707668
_shelx_shelxl_version_number 2018/3
_shelx_space_group_comment
;
The symmetry employed for this shelxl refinement is uniquely defined
by the following loop, which should always be used as a source of
symmetry information in preference to the above space-group names.
They are only intended as comments.
;
_shelx_estimated_absorpt_t_max 0.604
_shelx_estimated_absorpt_t_min 0.561
_olex2_refinement_description
;
1. Fixed Uiso
 At 1.2 times of:
  All C(H) groups, H17 of O17, All N(H) groups
 At 1.5 times of:
  All C(H,H,H) groups, H6 of O6, H12 of O12, H24A of O24, H23 of O23
2. Uiso/Uaniso restraints and constraints
Uanis(O25) \\sim Ueq: with sigma of 0.01 and sigma for terminal atoms of 0.02
3.a Aromatic/amide H refined with riding coordinates:
 O17(H17), N3(H3), N9(H9), C3(H3A), C4(H4), C5(H5), C7(H7), C8(H8), C10(H10),
 C13(H13), C14(H14), C15(H15), C16(H16), C20(H20), C21(H21), C22(H22), C24(H24),
  C25(H25), C27(H27), C30(H30), C31(H31), C32(H32), C33(H33), C37(H37),
 C38(H38), C39(H39), C41(H41), C42(H42), C44(H44), C47(H47), C48(H48), C49(H49),
  C50(H50), C54(H54), C55(H55), C56(H56), C58(H58), C59(H59), C61(H61),
 C64(H64), C65(H65), C66(H66), C67(H67), C71(H71), C72(H72), C73(H73), C74(H74),
  C75(H75), C78(H78), C79(H79), C80(H80), C81(H81), C82(H82), C86(H86),
 C87(H87), C88(H88), C89(H89), C90(H90), C93(H93), C94(H94), C95(H95), C96(H96),
  C97(H97)
3.b Idealised Me refined as rotating group:
 C83(H83A,H83B,H83C), C98(H98A,H98B,H98C), C99(H99A,H99B,H99C), C100(H10A,H10B,
 H10C)
3.c Idealised tetrahedral OH refined as rotating group:
 O6(H6), O12(H12), O23(H23), O24(H24A)
;
_olex2_submission_special_instructions 'No special instructions were received'

loop_
_space_group_symop_operation_xyz
'x, y, z'
'-x, -y, -z'

loop_
_atom_site_label
_atom_site_type_symbol
_atom_site_fract_x
_atom_site_fract_y
_atom_site_fract_z
_atom_site_U_iso_or_equiv
_atom_site_adp_type
_atom_site_occupancy
_atom_site_site_symmetry_order
_atom_site_calc_flag
_atom_site_refinement_flags_posn
_atom_site_refinement_flags_adp
_atom_site_refinement_flags_occupancy
_atom_site_disorder_assembly
_atom_site_disorder_group
Dy1 Dy 1.20874(3) 1.28668(2) 0.23151(2) 0.02045(11) Uani 1 1 d . . . . .
Dy2 Dy 1.08459(3) 1.09717(2) 0.24051(2) 0.02098(11) Uani 1 1 d . . . . .
Dy3 Dy 0.68961(3) 0.79023(2) 0.23361(2) 0.01954(10) Uani 1 1 d . . . . .
Dy4 Dy 0.58924(3) 0.60851(2) 0.27474(2) 0.02122(11) Uani 1 1 d . . . . .
O1 O 1.1394(4) 1.1647(3) 0.1587(3) 0.0223(13) Uani 1 1 d . . . . .
O2 O 1.2619(4) 1.3978(3) 0.3265(3) 0.0264(14) Uani 1 1 d . . . . .
O3 O 1.4530(4) 1.5838(3) 0.3196(3) 0.0293(14) Uani 1 1 d . . . . .
O4 O 1.1211(4) 1.2337(3) 0.3007(3) 0.0242(13) Uani 1 1 d . . . . .
O5 O 1.0651(4) 0.9739(3) 0.1567(3) 0.0278(14) Uani 1 1 d . . . . .
O6 O 1.1285(7) 0.7561(4) 0.1896(4) 0.069(2) Uani 1 1 d . . . . .
H6 H 1.124430 0.798979 0.218323 0.104 Uiso 1 1 calc R U . . .
O7 O 0.6279(4) 0.6577(3) 0.1816(3) 0.0250(13) Uani 1 1 d . . . . .
O8 O 0.7555(4) 0.9071(3) 0.3196(3) 0.0270(14) Uani 1 1 d . . . . .
O9 O 0.9473(4) 1.0745(3) 0.2812(3) 0.0254(13) Uani 1 1 d . . . . .
O10 O 0.6073(4) 0.7506(3) 0.3134(3) 0.0224(13) Uani 1 1 d . . . . .
O11 O 0.5917(4) 0.4753(3) 0.2117(3) 0.0300(14) Uani 1 1 d . . . . .
O12 O 0.6519(5) 0.2864(5) 0.2918(4) 0.054(2) Uani 1 1 d . . . . .
H12 H 0.696752 0.318673 0.310729 0.082 Uiso 1 1 calc R U . . .
O13 O 1.2430(4) 1.0917(3) 0.2455(3) 0.0282(14) Uani 1 1 d . . . . .
O14 O 1.3185(4) 1.2127(4) 0.2647(3) 0.0272(14) Uani 1 1 d . . . . .
O15 O 1.1614(4) 1.3911(4) 0.1781(3) 0.0283(14) Uani 1 1 d . . . . .
O16 O 1.0516(4) 1.3172(4) 0.2047(4) 0.0447(18) Uani 1 1 d . . . . .
O17 O 0.9626(4) 1.1497(5) 0.1770(4) 0.052(2) Uani 1 1 d . . . . .
H17 H 0.982668 1.161657 0.138352 0.062 Uiso 1 1 calc R U . . .
O18 O 0.7528(4) 0.6128(4) 0.2843(3) 0.0288(14) Uani 1 1 d . . . . .
O19 O 0.8059(4) 0.7314(3) 0.2767(3) 0.0293(14) Uani 1 1 d . . . . .
O20 O 0.6481(4) 0.8952(4) 0.1817(3) 0.0321(15) Uani 1 1 d . . . . .
O21 O 0.5355(4) 0.8121(4) 0.1893(3) 0.0411(17) Uani 1 1 d . . . . .
O22 O 0.4514(5) 0.5937(5) 0.1915(3) 0.0429(19) Uani 1 1 d . . . . .
O23 O 0.2622(5) 0.5382(4) 0.1895(4) 0.0493(19) Uani 1 1 d . . . . .
H23 H 0.235402 0.493035 0.178325 0.074 Uiso 1 1 calc R U . . .
O24 O 0.4297(5) 0.6790(5) 0.0983(4) 0.060(2) Uani 1 1 d . . . . .
H24A H 0.454865 0.719493 0.127044 0.090 Uiso 1 1 calc R U . . .
O25 O 0.8958(9) 0.4116(9) 0.4059(10) 0.231(7) Uani 1 1 d . U . . .
N1 N 1.2798(4) 1.2436(4) 0.1226(3) 0.0194(15) Uani 1 1 d . . . . .
N2 N 1.3506(4) 1.3702(4) 0.2190(3) 0.0214(16) Uani 1 1 d . . . . .
N3 N 1.3767(5) 1.4384(4) 0.2720(3) 0.0267(17) Uani 1 1 d . . . . .
H3 H 1.424008 1.470649 0.271527 0.032 Uiso 1 1 calc R U . . .
N4 N 1.1304(5) 1.1225(4) 0.3658(3) 0.0259(17) Uani 1 1 d . . . . .
N5 N 1.1108(5) 0.9787(4) 0.2817(3) 0.0266(17) Uani 1 1 d . . . . .
N6 N 1.1105(5) 0.9046(4) 0.2344(4) 0.0328(18) Uani 1 1 d . . . . .
N7 N 0.7541(4) 0.7280(4) 0.1247(3) 0.0215(16) Uani 1 1 d . . . . .
N8 N 0.8314(5) 0.8622(4) 0.2060(3) 0.0244(17) Uani 1 1 d . . . . .
N9 N 0.8612(4) 0.9336(4) 0.2512(3) 0.0217(16) Uani 1 1 d . . . . .
H9 H 0.905595 0.964073 0.243435 0.026 Uiso 1 1 calc R U . . .
N10 N 0.6273(5) 0.6643(4) 0.4007(3) 0.0277(17) Uani 1 1 d . . . . .
N11 N 0.6295(5) 0.5122(4) 0.3412(4) 0.0279(17) Uani 1 1 d . . . . .
N12 N 0.6381(5) 0.4348(4) 0.3072(4) 0.0341(19) Uani 1 1 d . . . . .
N13 N 0.3025(11) 0.8799(10) 0.3978(8) 0.131(6) Uani 1 1 d . . . . .
C1 C 1.2423(6) 1.1758(5) 0.0754(4) 0.0231(19) Uani 1 1 d . . . . .
C2 C 1.1636(6) 1.1340(5) 0.0949(4) 0.0220(19) Uani 1 1 d . . . . .
C3 C 1.1200(6) 1.0668(5) 0.0470(4) 0.028(2) Uani 1 1 d . . . . .
H3A H 1.068294 1.040262 0.058014 0.034 Uiso 1 1 calc R U . . .
C4 C 1.1520(7) 1.0368(6) -0.0194(4) 0.035(2) Uani 1 1 d . . . . .
H4 H 1.121751 0.990469 -0.050497 0.042 Uiso 1 1 calc R U . . .
C5 C 1.2271(6) 1.0755(5) -0.0379(4) 0.030(2) Uani 1 1 d . . . . .
H5 H 1.247140 1.055299 -0.081325 0.037 Uiso 1 1 calc R U . . .
C6 C 1.2740(6) 1.1460(5) 0.0089(4) 0.026(2) Uani 1 1 d . . . . .
C7 C 1.3515(6) 1.1905(6) -0.0039(4) 0.030(2) Uani 1 1 d . . . . .
H7 H 1.377086 1.172813 -0.045597 0.036 Uiso 1 1 calc R U . . .
C8 C 1.3898(6) 1.2595(6) 0.0441(4) 0.034(2) Uani 1 1 d . . . . .
H8 H 1.440089 1.289450 0.034909 0.041 Uiso 1 1 calc R U . . .
C9 C 1.3520(5) 1.2845(5) 0.1076(4) 0.024(2) Uani 1 1 d . . . . .
C10 C 1.3883(5) 1.3566(5) 0.1621(4) 0.024(2) Uani 1 1 d . . . . .
H10 H 1.436314 1.391182 0.155932 0.029 Uiso 1 1 calc R U . . .
C11 C 1.3235(6) 1.4520(5) 0.3254(4) 0.024(2) Uani 1 1 d . . . . .
C12 C 1.3404(6) 1.5280(5) 0.3782(4) 0.0224(19) Uani 1 1 d . . . . .
C13 C 1.2886(6) 1.5401(5) 0.4353(4) 0.026(2) Uani 1 1 d . . . . .
H13 H 1.248486 1.498318 0.439428 0.032 Uiso 1 1 calc R U . . .
C14 C 1.2959(6) 1.6124(6) 0.4852(4) 0.035(2) Uani 1 1 d . . . . .
H14 H 1.262598 1.619286 0.523505 0.042 Uiso 1 1 calc R U . . .
C15 C 1.3540(7) 1.6755(6) 0.4778(5) 0.039(2) Uani 1 1 d . . . . .
H15 H 1.358493 1.725062 0.510848 0.046 Uiso 1 1 calc R U . . .
C16 C 1.4039(6) 1.6652(6) 0.4227(5) 0.034(2) Uani 1 1 d . . . . .
H16 H 1.440695 1.708662 0.418382 0.040 Uiso 1 1 calc R U . . .
C17 C 1.4023(6) 1.5914(5) 0.3718(4) 0.0229(19) Uani 1 1 d . . . . .
C18 C 1.1318(6) 1.1977(6) 0.4062(4) 0.030(2) Uani 1 1 d . . . . .
C19 C 1.1267(6) 1.2572(5) 0.3710(4) 0.029(2) Uani 1 1 d . . . . .
C20 C 1.1203(6) 1.3343(6) 0.4095(4) 0.033(2) Uani 1 1 d . . . . .
H20 H 1.112725 1.373450 0.387204 0.040 Uiso 1 1 calc R U . . .
C21 C 1.1252(7) 1.3555(6) 0.4831(5) 0.044(3) Uani 1 1 d . . . . .
H21 H 1.123021 1.408292 0.508730 0.053 Uiso 1 1 calc R U . . .
C22 C 1.1331(8) 1.2974(7) 0.5158(5) 0.052(3) Uani 1 1 d . . . . .
H22 H 1.136056 1.311557 0.563897 0.062 Uiso 1 1 calc R U . . .
C23 C 1.1367(7) 1.2176(6) 0.4791(4) 0.037(2) Uani 1 1 d . . . . .
C24 C 1.1433(7) 1.1539(7) 0.5092(5) 0.046(3) Uani 1 1 d . . . . .
H24 H 1.149877 1.164132 0.557092 0.055 Uiso 1 1 calc R U . . .
C25 C 1.1400(7) 1.0777(7) 0.4674(5) 0.047(3) Uani 1 1 d . . . . .
H25 H 1.142316 1.035656 0.486866 0.056 Uiso 1 1 calc R U . . .
C26 C 1.1331(6) 1.0621(6) 0.3947(4) 0.033(2) Uani 1 1 d . . . . .
C27 C 1.1276(7) 0.9831(6) 0.3467(5) 0.040(3) Uani 1 1 d . . . . .
H27 H 1.135543 0.938104 0.361499 0.048 Uiso 1 1 calc R U . . .
C28 C 1.0901(6) 0.9099(5) 0.1707(4) 0.027(2) Uani 1 1 d . . . . .
C29 C 1.0932(6) 0.8360(5) 0.1134(5) 0.031(2) Uani 1 1 d . . . . .
C30 C 1.0803(6) 0.8392(6) 0.0445(5) 0.038(2) Uani 1 1 d . . . . .
H30 H 1.068274 0.887121 0.035897 0.046 Uiso 1 1 calc R U . . .
C31 C 1.0851(7) 0.7728(7) -0.0100(5) 0.047(3) Uani 1 1 d . . . . .
H31 H 1.075537 0.775054 -0.055464 0.056 Uiso 1 1 calc R U . . .
C32 C 1.1041(8) 0.7034(7) 0.0039(6) 0.059(3) Uani 1 1 d . . . . .
H32 H 1.109335 0.658693 -0.032918 0.071 Uiso 1 1 calc R U . . .
C33 C 1.1158(8) 0.6970(7) 0.0692(7) 0.065(4) Uani 1 1 d . . . . .
H33 H 1.125650 0.648030 0.076535 0.079 Uiso 1 1 calc R U . . .
C34 C 1.1128(8) 0.7642(6) 0.1253(5) 0.047(3) Uani 1 1 d . . . . .
C35 C 0.7151(5) 0.6554(5) 0.0871(4) 0.0215(19) Uani 1 1 d . . . . .
C36 C 0.6449(5) 0.6176(5) 0.1180(4) 0.0209(19) Uani 1 1 d . . . . .
C37 C 0.6023(6) 0.5444(5) 0.0796(4) 0.031(2) Uani 1 1 d . . . . .
H37 H 0.557271 0.518538 0.098032 0.038 Uiso 1 1 calc R U . . .
C38 C 0.6257(6) 0.5080(5) 0.0128(4) 0.033(2) Uani 1 1 d . . . . .
H38 H 0.593471 0.459403 -0.012405 0.040 Uiso 1 1 calc R U . . .
C39 C 0.6933(6) 0.5403(6) -0.0168(4) 0.033(2) Uani 1 1 d . . . . .
H39 H 0.708624 0.513340 -0.060458 0.040 Uiso 1 1 calc R U . . .
C40 C 0.7396(6) 0.6151(5) 0.0200(4) 0.025(2) Uani 1 1 d . . . . .
C41 C 0.8129(6) 0.6558(6) -0.0032(5) 0.033(2) Uani 1 1 d . . . . .
H41 H 0.831251 0.633599 -0.046925 0.040 Uiso 1 1 calc R U . . .
C42 C 0.8565(6) 0.7261(5) 0.0374(4) 0.029(2) Uani 1 1 d . . . . .
H42 H 0.907522 0.750200 0.023267 0.035 Uiso 1 1 calc R U . . .
C43 C 0.8238(6) 0.7618(5) 0.1007(4) 0.023(2) Uani 1 1 d . . . . .
C44 C 0.8636(5) 0.8384(5) 0.1470(4) 0.0233(19) Uani 1 1 d . . . . .
H44 H 0.910396 0.868908 0.134473 0.028 Uiso 1 1 calc R U . . .
C45 C 0.8179(6) 0.9551(5) 0.3093(4) 0.0233(19) Uani 1 1 d . . . . .
C46 C 0.8419(5) 1.0353(5) 0.3534(4) 0.0223(19) Uani 1 1 d . . . . .
C47 C 0.7984(6) 1.0597(6) 0.4160(4) 0.031(2) Uani 1 1 d . . . . .
H47 H 0.758987 1.022439 0.427451 0.038 Uiso 1 1 calc R U . . .
C48 C 0.8121(6) 1.1344(6) 0.4587(4) 0.037(2) Uani 1 1 d . . . . .
H48 H 0.784995 1.147630 0.500064 0.045 Uiso 1 1 calc R U . . .
C49 C 0.8672(6) 1.1916(6) 0.4406(5) 0.042(3) Uani 1 1 d . . . . .
H49 H 0.875819 1.243847 0.469177 0.051 Uiso 1 1 calc R U . . .
C50 C 0.9090(6) 1.1710(5) 0.3805(5) 0.034(2) Uani 1 1 d . . . . .
H50 H 0.943828 1.210572 0.368423 0.041 Uiso 1 1 calc R U . . .
C51 C 0.9014(5) 1.0935(5) 0.3371(4) 0.024(2) Uani 1 1 d . . . . .
C52 C 0.6200(6) 0.7429(6) 0.4283(4) 0.028(2) Uani 1 1 d . . . . .
C53 C 0.6102(5) 0.7894(5) 0.3808(4) 0.0230(19) Uani 1 1 d . . . . .
C54 C 0.6004(6) 0.8682(6) 0.4070(5) 0.035(2) Uani 1 1 d . . . . .
H54 H 0.591951 0.898943 0.376674 0.042 Uiso 1 1 calc R U . . .
C55 C 0.6027(7) 0.9051(6) 0.4789(5) 0.040(2) Uani 1 1 d . . . . .
H55 H 0.597004 0.959537 0.494736 0.047 Uiso 1 1 calc R U . . .
C56 C 0.6131(6) 0.8623(6) 0.5257(5) 0.036(2) Uani 1 1 d . . . . .
H56 H 0.614327 0.887249 0.572891 0.044 Uiso 1 1 calc R U . . .
C57 C 0.6219(7) 0.7804(6) 0.5013(5) 0.038(2) Uani 1 1 d . . . . .
C58 C 0.6315(7) 0.7305(6) 0.5435(5) 0.040(3) Uani 1 1 d . . . . .
H58 H 0.633228 0.751578 0.591265 0.048 Uiso 1 1 calc R U . . .
C59 C 0.6383(7) 0.6512(6) 0.5157(5) 0.042(3) Uani 1 1 d . . . . .
H59 H 0.644021 0.618377 0.544467 0.050 Uiso 1 1 calc R U . . .
C60 C 0.6366(7) 0.6188(6) 0.4434(4) 0.036(2) Uani 1 1 d . . . . .
C61 C 0.6432(6) 0.5338(5) 0.4088(4) 0.034(2) Uani 1 1 d . . . . .
H61 H 0.656255 0.497749 0.433557 0.041 Uiso 1 1 calc R U . . .
C62 C 0.6183(6) 0.4225(5) 0.2391(5) 0.031(2) Uani 1 1 d . . . . .
C63 C 0.6289(6) 0.3407(5) 0.1947(5) 0.032(2) Uani 1 1 d . . . . .
C64 C 0.6239(7) 0.3261(6) 0.1241(5) 0.044(3) Uani 1 1 d . . . . .
H64 H 0.615189 0.368069 0.105342 0.053 Uiso 1 1 calc R U . . .
C65 C 0.6314(7) 0.2511(6) 0.0799(6) 0.048(3) Uani 1 1 d . . . . .
H65 H 0.629169 0.243132 0.032361 0.058 Uiso 1 1 calc R U . . .
C66 C 0.6423(7) 0.1890(7) 0.1074(6) 0.055(3) Uani 1 1 d . . . . .
H66 H 0.645177 0.137910 0.078170 0.066 Uiso 1 1 calc R U . . .
C67 C 0.6490(7) 0.2013(6) 0.1776(6) 0.049(3) Uani 1 1 d . . . . .
H67 H 0.657369 0.158545 0.195457 0.059 Uiso 1 1 calc R U . . .
C68 C 0.6435(6) 0.2774(6) 0.2230(6) 0.039(2) Uani 1 1 d . . . . .
C69 C 1.3154(6) 1.1401(6) 0.2637(4) 0.026(2) Uani 1 1 d . . . . .
C70 C 1.4035(5) 1.1079(5) 0.2851(4) 0.024(2) Uani 1 1 d . . . . .
C71 C 1.3972(6) 1.0313(5) 0.2914(4) 0.030(2) Uani 1 1 d . . . . .
H71 H 1.340876 0.999158 0.279776 0.036 Uiso 1 1 calc R U . . .
C72 C 1.4788(6) 1.0035(6) 0.3159(5) 0.039(2) Uani 1 1 d . . . . .
H72 H 1.475995 0.952644 0.321463 0.047 Uiso 1 1 calc R U . . .
C73 C 1.5629(7) 1.0503(6) 0.3318(5) 0.043(3) Uani 1 1 d . . . . .
H73 H 1.616657 1.030581 0.346683 0.052 Uiso 1 1 calc R U . . .
C74 C 1.5664(6) 1.1273(6) 0.3254(5) 0.044(3) Uani 1 1 d . . . . .
H74 H 1.622722 1.159478 0.336294 0.053 Uiso 1 1 calc R U . . .
C75 C 1.4872(6) 1.1559(6) 0.3031(4) 0.033(2) Uani 1 1 d . . . . .
H75 H 1.489605 1.207888 0.300105 0.040 Uiso 1 1 calc R U . . .
C76 C 1.0761(6) 1.3756(5) 0.1826(4) 0.027(2) Uani 1 1 d . . . . .
C77 C 1.0033(6) 1.4237(5) 0.1625(4) 0.024(2) Uani 1 1 d . . . . .
C78 C 1.0262(7) 1.4790(6) 0.1277(5) 0.039(2) Uani 1 1 d . . . . .
H78 H 1.086561 1.485724 0.116116 0.047 Uiso 1 1 calc R U . . .
C79 C 0.9575(8) 1.5239(7) 0.1105(6) 0.058(3) Uani 1 1 d . . . . .
H79 H 0.972363 1.562055 0.088275 0.069 Uiso 1 1 calc R U . . .
C80 C 0.8679(7) 1.5124(7) 0.1259(5) 0.051(3) Uani 1 1 d . . . . .
H80 H 0.821703 1.541375 0.112801 0.061 Uiso 1 1 calc R U . . .
C81 C 0.8463(6) 1.4574(6) 0.1612(5) 0.044(3) Uani 1 1 d . . . . .
H81 H 0.786293 1.451528 0.173714 0.053 Uiso 1 1 calc R U . . .
C82 C 0.9133(6) 1.4117(6) 0.1777(5) 0.040(2) Uani 1 1 d . . . . .
H82 H 0.897932 1.372880 0.199131 0.048 Uiso 1 1 calc R U . . .
C83 C 0.8687(6) 1.1656(7) 0.1864(6) 0.055(3) Uani 1 1 d . . . . .
H83A H 0.835718 1.120887 0.195303 0.083 Uiso 1 1 calc R U . . .
H83B H 0.839132 1.174579 0.145249 0.083 Uiso 1 1 calc R U . . .
H83C H 0.867817 1.212255 0.224946 0.083 Uiso 1 1 calc R U . . .
C84 C 0.8178(6) 0.6662(5) 0.2888(4) 0.025(2) Uani 1 1 d . . . . .
C85 C 0.9147(6) 0.6537(6) 0.3120(4) 0.031(2) Uani 1 1 d . . . . .
C86 C 0.9344(7) 0.5873(7) 0.3305(5) 0.045(3) Uani 1 1 d . . . . .
H86 H 0.887323 0.546071 0.323430 0.054 Uiso 1 1 calc R U . . .
C87 C 1.0218(8) 0.5791(8) 0.3595(6) 0.060(3) Uani 1 1 d . . . . .
H87 H 1.033842 0.532734 0.371020 0.072 Uiso 1 1 calc R U . . .
C88 C 1.0916(8) 0.6412(10) 0.3711(6) 0.076(4) Uani 1 1 d . . . . .
H88 H 1.150241 0.637864 0.392436 0.091 Uiso 1 1 calc R U . . .
C89 C 1.0733(8) 0.7089(9) 0.3505(6) 0.070(4) Uani 1 1 d . . . . .
H89 H 1.120165 0.749904 0.355800 0.084 Uiso 1 1 calc R U . . .
C90 C 0.9843(7) 0.7133(7) 0.3222(5) 0.054(3) Uani 1 1 d . . . . .
H90 H 0.971250 0.758850 0.309651 0.065 Uiso 1 1 calc R U . . .
C91 C 0.5632(6) 0.8736(5) 0.1723(4) 0.026(2) Uani 1 1 d . . . . .
C92 C 0.4934(6) 0.9162(5) 0.1416(4) 0.027(2) Uani 1 1 d . . . . .
C93 C 0.5238(7) 0.9821(6) 0.1227(5) 0.045(3) Uani 1 1 d . . . . .
H93 H 0.586918 1.000179 0.129665 0.054 Uiso 1 1 calc R U . . .
C94 C 0.4588(8) 1.0215(7) 0.0931(6) 0.066(4) Uani 1 1 d . . . . .
H94 H 0.478591 1.065877 0.079668 0.079 Uiso 1 1 calc R U . . .
C95 C 0.3639(7) 0.9945(7) 0.0834(5) 0.052(3) Uani 1 1 d . . . . .
H95 H 0.321131 1.020241 0.062360 0.062 Uiso 1 1 calc R U . . .
C96 C 0.3341(7) 0.9324(7) 0.1039(5) 0.052(3) Uani 1 1 d . . . . .
H96 H 0.270576 0.916026 0.098941 0.063 Uiso 1 1 calc R U . . .
C97 C 0.3984(6) 0.8921(6) 0.1328(5) 0.042(3) Uani 1 1 d . . . . .
H97 H 0.377473 0.848243 0.146558 0.051 Uiso 1 1 calc R U . . .
C98 C 0.2137(7) 0.5897(7) 0.2387(6) 0.060(3) Uani 1 1 d . . . . .
H98A H 0.257265 0.620746 0.276827 0.090 Uiso 1 1 calc R U . . .
H98B H 0.168742 0.558757 0.255247 0.090 Uiso 1 1 calc R U . . .
H98C H 0.182079 0.624719 0.217458 0.090 Uiso 1 1 calc R U . . .
C99 C 0.3292(8) 0.6845(8) 0.0891(6) 0.075(4) Uani 1 1 d . . . . .
H99A H 0.301897 0.677794 0.129002 0.112 Uiso 1 1 calc R U . . .
H99B H 0.301676 0.643555 0.048577 0.112 Uiso 1 1 calc R U . . .
H99C H 0.317778 0.735861 0.083832 0.112 Uiso 1 1 calc R U . . .
C100 C 0.3638(9) 0.7811(8) 0.2915(6) 0.080(4) Uani 1 1 d . . . . .
H10A H 0.410202 0.808273 0.272799 0.121 Uiso 1 1 calc R U . . .
H10B H 0.312318 0.758595 0.256514 0.121 Uiso 1 1 calc R U . . .
H10C H 0.390668 0.739370 0.306433 0.121 Uiso 1 1 calc R U . . .
C101 C 0.3298(9) 0.8389(10) 0.3516(8) 0.078(5) Uani 1 1 d . . . . .
H22A H 0.390(6) 0.571(5) 0.194(4) 0.04(3) Uiso 1 1 d . . . . .
H22B H 0.443(7) 0.634(7) 0.171(5) 0.07(4) Uiso 1 1 d . . . . .

loop_
_atom_site_aniso_label
_atom_site_aniso_U_11
_atom_site_aniso_U_22
_atom_site_aniso_U_33
_atom_site_aniso_U_23
_atom_site_aniso_U_13
_atom_site_aniso_U_12
Dy1 0.0198(2) 0.0201(2) 0.0229(2) 0.00876(17) 0.00380(17) -0.00052(17)
Dy2 0.0189(2) 0.0230(2) 0.0220(2) 0.00888(17) 0.00215(17) -0.00184(17)
Dy3 0.0194(2) 0.0203(2) 0.0203(2) 0.00858(17) 0.00289(16) -0.00069(17)
Dy4 0.0216(2) 0.0209(2) 0.0221(2) 0.00873(17) 0.00248(17) -0.00235(17)
O1 0.020(3) 0.030(3) 0.017(3) 0.007(3) 0.005(2) 0.000(3)
O2 0.032(3) 0.021(3) 0.025(3) 0.006(3) 0.009(3) -0.010(3)
O3 0.031(3) 0.030(4) 0.027(3) 0.007(3) 0.010(3) -0.003(3)
O4 0.026(3) 0.024(3) 0.022(3) 0.008(3) 0.002(3) -0.003(3)
O5 0.026(3) 0.026(4) 0.032(4) 0.011(3) 0.000(3) 0.005(3)
O6 0.113(7) 0.032(5) 0.060(5) 0.008(4) 0.004(5) 0.024(5)
O7 0.028(3) 0.028(3) 0.018(3) 0.005(3) 0.003(3) -0.002(3)
O8 0.031(3) 0.025(3) 0.025(3) 0.009(3) 0.007(3) -0.009(3)
O9 0.024(3) 0.020(3) 0.034(3) 0.007(3) 0.011(3) 0.002(3)
O10 0.025(3) 0.028(3) 0.017(3) 0.009(3) 0.004(2) 0.004(3)
O11 0.038(4) 0.020(3) 0.031(4) 0.007(3) -0.002(3) 0.004(3)
O12 0.060(5) 0.041(5) 0.067(5) 0.027(4) -0.001(4) 0.001(4)
O13 0.024(3) 0.028(4) 0.034(4) 0.011(3) 0.003(3) 0.002(3)
O14 0.018(3) 0.031(4) 0.037(4) 0.016(3) 0.001(3) 0.006(3)
O15 0.020(3) 0.036(4) 0.034(4) 0.019(3) 0.004(3) 0.002(3)
O16 0.027(4) 0.046(5) 0.075(5) 0.041(4) 0.005(3) 0.003(3)
O17 0.021(4) 0.092(6) 0.062(5) 0.053(5) 0.010(3) 0.006(4)
O18 0.024(3) 0.033(4) 0.034(4) 0.015(3) 0.005(3) 0.003(3)
O19 0.031(4) 0.023(4) 0.034(4) 0.012(3) -0.001(3) -0.003(3)
O20 0.018(3) 0.033(4) 0.051(4) 0.020(3) 0.007(3) 0.005(3)
O21 0.026(4) 0.048(5) 0.057(4) 0.032(4) -0.003(3) 0.000(3)
O22 0.032(4) 0.064(6) 0.041(4) 0.029(4) 0.004(3) -0.002(4)
O23 0.037(4) 0.054(5) 0.059(5) 0.019(4) 0.011(4) -0.005(4)
O24 0.047(5) 0.061(6) 0.066(6) 0.013(4) -0.007(4) 0.007(4)
O25 0.102(9) 0.217(13) 0.492(18) 0.266(13) 0.102(11) 0.037(8)
N1 0.017(4) 0.025(4) 0.017(4) 0.007(3) 0.003(3) 0.004(3)
N2 0.021(4) 0.019(4) 0.024(4) 0.005(3) 0.004(3) 0.004(3)
N3 0.019(4) 0.030(4) 0.030(4) 0.008(3) 0.005(3) -0.009(3)
N4 0.029(4) 0.026(4) 0.023(4) 0.007(3) 0.006(3) 0.003(3)
N5 0.032(4) 0.024(4) 0.023(4) 0.006(3) 0.004(3) 0.001(3)
N6 0.037(5) 0.028(5) 0.038(5) 0.013(4) 0.010(4) 0.011(4)
N7 0.020(4) 0.031(4) 0.018(4) 0.013(3) -0.001(3) 0.006(3)
N8 0.020(4) 0.031(5) 0.026(4) 0.016(3) -0.002(3) 0.000(3)
N9 0.020(4) 0.021(4) 0.023(4) 0.006(3) 0.009(3) -0.008(3)
N10 0.034(4) 0.027(4) 0.026(4) 0.013(3) 0.007(3) 0.002(4)
N11 0.034(4) 0.022(4) 0.032(4) 0.015(3) 0.004(3) 0.002(3)
N12 0.043(5) 0.028(5) 0.035(5) 0.015(4) 0.007(4) 0.004(4)
N13 0.141(14) 0.152(16) 0.143(14) 0.078(12) 0.094(11) 0.057(12)
C1 0.021(5) 0.032(5) 0.020(5) 0.013(4) -0.003(4) 0.005(4)
C2 0.023(5) 0.029(5) 0.016(4) 0.010(4) 0.000(4) 0.003(4)
C3 0.019(5) 0.031(5) 0.033(5) 0.006(4) 0.004(4) -0.004(4)
C4 0.048(6) 0.030(6) 0.023(5) 0.006(4) -0.005(4) -0.007(5)
C5 0.038(6) 0.037(6) 0.014(5) 0.002(4) 0.002(4) 0.008(5)
C6 0.022(5) 0.035(6) 0.026(5) 0.013(4) 0.003(4) 0.015(4)
C7 0.036(5) 0.038(6) 0.017(5) 0.008(4) 0.011(4) 0.010(5)
C8 0.028(5) 0.049(7) 0.033(6) 0.019(5) 0.015(4) 0.013(5)
C9 0.018(4) 0.027(5) 0.029(5) 0.008(4) 0.011(4) -0.001(4)
C10 0.015(4) 0.019(5) 0.041(6) 0.012(4) 0.009(4) 0.001(4)
C11 0.023(5) 0.035(6) 0.018(5) 0.013(4) 0.006(4) 0.005(4)
C12 0.023(5) 0.026(5) 0.018(4) 0.008(4) -0.003(4) -0.003(4)
C13 0.026(5) 0.024(5) 0.030(5) 0.011(4) -0.002(4) 0.001(4)
C14 0.039(6) 0.045(6) 0.023(5) 0.006(5) 0.015(4) 0.007(5)
C15 0.044(6) 0.033(6) 0.038(6) 0.005(5) 0.008(5) 0.007(5)
C16 0.027(5) 0.029(6) 0.042(6) 0.007(4) 0.005(4) -0.005(4)
C17 0.020(4) 0.028(5) 0.024(5) 0.014(4) 0.004(4) -0.005(4)
C18 0.030(5) 0.040(6) 0.021(5) 0.011(4) 0.003(4) -0.004(4)
C19 0.027(5) 0.034(6) 0.024(5) 0.006(4) 0.012(4) -0.002(4)
C20 0.035(6) 0.030(6) 0.033(5) 0.007(4) 0.012(4) 0.003(4)
C21 0.051(7) 0.048(7) 0.025(5) -0.004(5) 0.021(5) -0.003(5)
C22 0.072(8) 0.060(8) 0.013(5) -0.005(5) 0.010(5) 0.001(6)
C23 0.042(6) 0.051(7) 0.016(5) 0.006(5) 0.012(4) 0.002(5)
C24 0.057(7) 0.069(8) 0.009(5) 0.013(5) -0.003(5) -0.004(6)
C25 0.063(7) 0.054(8) 0.032(6) 0.024(5) 0.014(5) 0.003(6)
C26 0.042(6) 0.036(6) 0.027(5) 0.019(4) 0.004(4) 0.001(5)
C27 0.049(6) 0.041(7) 0.041(6) 0.027(5) 0.004(5) 0.010(5)
C28 0.023(5) 0.023(5) 0.032(5) 0.007(4) 0.001(4) -0.001(4)
C29 0.024(5) 0.027(5) 0.038(6) 0.004(4) 0.006(4) 0.002(4)
C30 0.030(5) 0.039(6) 0.040(6) 0.003(5) 0.003(5) -0.005(5)
C31 0.031(6) 0.060(8) 0.044(7) 0.009(6) 0.000(5) -0.002(5)
C32 0.052(8) 0.051(8) 0.060(8) -0.008(6) 0.002(6) 0.020(6)
C33 0.075(9) 0.035(7) 0.081(10) 0.006(7) 0.006(8) 0.010(6)
C34 0.060(7) 0.035(7) 0.044(7) 0.007(5) 0.002(6) 0.006(6)
C35 0.020(4) 0.025(5) 0.022(5) 0.011(4) 0.002(4) 0.005(4)
C36 0.021(5) 0.026(5) 0.017(4) 0.007(4) 0.003(4) 0.008(4)
C37 0.034(5) 0.026(5) 0.029(5) 0.002(4) 0.002(4) -0.009(4)
C38 0.041(6) 0.026(5) 0.024(5) -0.004(4) -0.004(4) 0.002(4)
C39 0.041(6) 0.031(6) 0.024(5) 0.002(4) 0.005(4) 0.005(5)
C40 0.037(5) 0.024(5) 0.011(4) 0.004(4) 0.000(4) 0.001(4)
C41 0.035(5) 0.038(6) 0.032(5) 0.015(5) 0.019(4) 0.007(5)
C42 0.020(5) 0.035(6) 0.037(6) 0.016(5) 0.006(4) 0.000(4)
C43 0.020(5) 0.030(5) 0.025(5) 0.014(4) 0.006(4) 0.007(4)
C44 0.013(4) 0.031(5) 0.030(5) 0.012(4) 0.008(4) 0.001(4)
C45 0.024(5) 0.026(5) 0.022(5) 0.013(4) -0.002(4) -0.002(4)
C46 0.017(4) 0.029(5) 0.015(4) 0.000(4) -0.001(3) -0.006(4)
C47 0.028(5) 0.034(6) 0.030(5) 0.009(4) -0.002(4) -0.008(4)
C48 0.037(6) 0.046(7) 0.022(5) -0.002(5) 0.009(4) 0.002(5)
C49 0.036(6) 0.027(6) 0.057(7) 0.000(5) 0.014(5) -0.003(5)
C50 0.031(5) 0.023(5) 0.051(6) 0.013(5) 0.018(5) -0.002(4)
C51 0.017(4) 0.022(5) 0.037(5) 0.011(4) 0.009(4) 0.005(4)
C52 0.027(5) 0.037(6) 0.020(5) 0.011(4) -0.002(4) -0.004(4)
C53 0.016(4) 0.032(5) 0.021(5) 0.012(4) 0.000(4) -0.007(4)
C54 0.037(6) 0.039(6) 0.029(5) 0.007(5) 0.013(4) 0.010(5)
C55 0.043(6) 0.038(6) 0.038(6) 0.011(5) -0.001(5) 0.008(5)
C56 0.044(6) 0.038(6) 0.022(5) 0.000(4) 0.005(4) 0.008(5)
C57 0.041(6) 0.038(6) 0.035(6) 0.009(5) 0.006(5) -0.002(5)
C58 0.053(7) 0.044(7) 0.023(5) 0.009(5) 0.004(5) 0.001(5)
C59 0.052(7) 0.056(7) 0.027(5) 0.029(5) -0.002(5) 0.002(6)
C60 0.049(6) 0.035(6) 0.024(5) 0.010(4) 0.002(5) 0.000(5)
C61 0.050(6) 0.030(6) 0.027(5) 0.017(4) 0.004(5) 0.001(5)
C62 0.020(5) 0.029(6) 0.046(6) 0.013(5) 0.010(4) -0.004(4)
C63 0.025(5) 0.020(5) 0.050(6) 0.008(4) 0.005(5) 0.002(4)
C64 0.042(6) 0.037(6) 0.052(7) 0.010(5) 0.006(5) 0.002(5)
C65 0.044(7) 0.030(6) 0.060(7) -0.006(5) 0.019(6) -0.004(5)
C66 0.038(7) 0.039(7) 0.073(9) -0.010(6) 0.012(6) 0.003(5)
C67 0.036(6) 0.023(6) 0.087(9) 0.011(6) 0.009(6) 0.011(5)
C68 0.029(5) 0.030(6) 0.062(7) 0.016(5) 0.010(5) 0.003(4)
C69 0.019(5) 0.047(6) 0.015(4) 0.016(4) 0.003(4) -0.001(4)
C70 0.013(4) 0.031(5) 0.031(5) 0.015(4) -0.002(4) 0.004(4)
C71 0.025(5) 0.032(6) 0.033(5) 0.009(4) 0.000(4) 0.001(4)
C72 0.033(6) 0.035(6) 0.054(7) 0.023(5) -0.012(5) 0.008(5)
C73 0.025(5) 0.046(7) 0.059(7) 0.014(5) -0.004(5) 0.017(5)
C74 0.018(5) 0.058(8) 0.060(7) 0.027(6) -0.008(5) 0.003(5)
C75 0.028(5) 0.033(6) 0.043(6) 0.019(5) 0.000(4) -0.002(4)
C76 0.028(5) 0.034(6) 0.019(5) 0.008(4) -0.003(4) -0.003(4)
C77 0.027(5) 0.022(5) 0.018(5) -0.001(4) -0.006(4) 0.002(4)
C78 0.037(6) 0.036(6) 0.053(7) 0.028(5) -0.004(5) 0.005(5)
C79 0.052(7) 0.061(8) 0.077(9) 0.048(7) -0.001(6) 0.010(6)
C80 0.042(7) 0.057(8) 0.060(7) 0.023(6) -0.006(6) 0.026(6)
C81 0.021(5) 0.057(7) 0.053(7) 0.014(6) 0.006(5) 0.013(5)
C82 0.036(6) 0.038(6) 0.052(7) 0.022(5) 0.007(5) 0.005(5)
C83 0.030(6) 0.078(9) 0.077(8) 0.049(7) 0.010(6) 0.019(6)
C84 0.022(5) 0.034(6) 0.018(5) 0.006(4) 0.005(4) 0.005(4)
C85 0.026(5) 0.044(6) 0.029(5) 0.019(5) 0.011(4) 0.005(5)
C86 0.041(6) 0.057(7) 0.043(6) 0.019(5) 0.014(5) 0.024(6)
C87 0.060(8) 0.066(9) 0.064(8) 0.032(7) 0.003(7) 0.034(7)
C88 0.037(7) 0.123(14) 0.066(9) 0.023(9) -0.010(6) 0.027(8)
C89 0.030(7) 0.100(12) 0.085(10) 0.037(8) 0.000(6) 0.009(7)
C90 0.041(7) 0.067(9) 0.058(7) 0.023(6) 0.004(6) 0.012(6)
C91 0.033(5) 0.022(5) 0.023(5) 0.003(4) 0.013(4) 0.005(4)
C92 0.024(5) 0.034(5) 0.023(5) 0.009(4) 0.006(4) 0.006(4)
C93 0.038(6) 0.038(6) 0.071(8) 0.032(6) 0.011(5) 0.004(5)
C94 0.047(7) 0.064(9) 0.111(10) 0.068(8) 0.001(7) 0.016(6)
C95 0.036(6) 0.072(9) 0.061(7) 0.039(7) -0.008(5) 0.021(6)
C96 0.037(6) 0.063(8) 0.065(8) 0.034(6) -0.012(5) 0.014(6)
C97 0.029(5) 0.047(7) 0.060(7) 0.033(6) 0.002(5) -0.002(5)
C98 0.036(6) 0.059(8) 0.076(9) 0.007(7) -0.001(6) 0.005(6)
C99 0.047(8) 0.078(10) 0.091(10) 0.013(8) -0.004(7) 0.011(7)
C100 0.088(11) 0.064(10) 0.081(10) 0.009(8) 0.019(8) -0.009(8)
C101 0.043(8) 0.127(15) 0.101(12) 0.085(12) 0.028(8) 0.017(8)

loop_
_atom_type_symbol
_atom_type_description
_atom_type_scat_dispersion_real
_atom_type_scat_dispersion_imag
_atom_type_scat_source
C C 0.0033 0.0016 'International Tables Vol C Tables 4.2.6.8 and 6.1.1.4'
H H 0.0000 0.0000 'International Tables Vol C Tables 4.2.6.8 and 6.1.1.4'
N N 0.0061 0.0033 'International Tables Vol C Tables 4.2.6.8 and 6.1.1.4'
O O 0.0106 0.0060 'International Tables Vol C Tables 4.2.6.8 and 6.1.1.4'
Dy Dy -0.1892 4.4098 'International Tables Vol C Tables 4.2.6.8 and 6.1.1.4'

loop_
_geom_angle_atom_site_label_1
_geom_angle_atom_site_label_2
_geom_angle_atom_site_label_3
_geom_angle
_geom_angle_site_symmetry_1
_geom_angle_site_symmetry_3
_geom_angle_publ_flag
O1 Dy1 Dy2 39.78(12) . . ?
O1 Dy1 O2 165.43(17) . . ?
O1 Dy1 O15 107.02(19) . . ?
O1 Dy1 O16 77.7(2) . . ?
O1 Dy1 N1 67.1(2) . . ?
O1 Dy1 N2 129.6(2) . . ?
O2 Dy1 Dy2 125.76(12) . . ?
O2 Dy1 O15 82.60(19) . . ?
O2 Dy1 O16 100.7(2) . . ?
O2 Dy1 N1 126.4(2) . . ?
O2 Dy1 N2 63.6(2) . . ?
O4 Dy1 Dy2 37.45(14) . . ?
O4 Dy1 O1 75.21(18) . . ?
O4 Dy1 O2 90.33(18) . . ?
O4 Dy1 O15 125.15(19) . . ?
O4 Dy1 O16 75.71(19) . . ?
O4 Dy1 N1 139.8(2) . . ?
O4 Dy1 N2 149.4(2) . . ?
O14 Dy1 Dy2 72.42(14) . . ?
O14 Dy1 O1 85.0(2) . . ?
O14 Dy1 O2 91.4(2) . . ?
O14 Dy1 O4 82.28(19) . . ?
O14 Dy1 O15 151.73(19) . . ?
O14 Dy1 O16 154.8(2) . . ?
O14 Dy1 N1 81.1(2) . . ?
O14 Dy1 N2 82.7(2) . . ?
O15 Dy1 Dy2 132.66(13) . . ?
O15 Dy1 N2 69.91(19) . . ?
O16 Dy1 Dy2 82.60(15) . . ?
O16 Dy1 O15 52.88(19) . . ?
O16 Dy1 N1 108.1(2) . . ?
O16 Dy1 N2 122.5(2) . . ?
N1 Dy1 Dy2 102.43(16) . . ?
N1 Dy1 O15 80.4(2) . . ?
N1 Dy1 N2 62.8(2) . . ?
N2 Dy1 Dy2 153.06(15) . . ?
O1 Dy2 Dy1 37.61(13) . . ?
O1 Dy2 O17 64.31(18) . . ?
O1 Dy2 N4 130.8(2) . . ?
O1 Dy2 N5 140.9(2) . . ?
O4 Dy2 Dy1 36.39(12) . . ?
O4 Dy2 O1 72.09(18) . . ?
O4 Dy2 O17 82.5(2) . . ?
O4 Dy2 N4 66.4(2) . . ?
O4 Dy2 N5 128.8(2) . . ?
O5 Dy2 Dy1 128.00(14) . . ?
O5 Dy2 O1 92.14(18) . . ?
O5 Dy2 O4 164.18(18) . . ?
O5 Dy2 O17 91.8(2) . . ?
O5 Dy2 N4 126.6(2) . . ?
O5 Dy2 N5 63.5(2) . . ?
O9 Dy2 Dy1 130.58(14) . . ?
O9 Dy2 O1 136.67(18) . . ?
O9 Dy2 O4 99.87(19) . . ?
O9 Dy2 O5 92.4(2) . . ?
O9 Dy2 O13 149.63(19) . . ?
O9 Dy2 O17 72.49(19) . . ?
O9 Dy2 N4 77.1(2) . . ?
O9 Dy2 N5 77.7(2) . . ?
O13 Dy2 Dy1 68.09(14) . . ?
O13 Dy2 O1 73.48(18) . . ?
O13 Dy2 O4 85.1(2) . . ?
O13 Dy2 O5 89.3(2) . . ?
O13 Dy2 O17 137.79(19) . . ?
O13 Dy2 N4 77.6(2) . . ?
O13 Dy2 N5 76.0(2) . . ?
O17 Dy2 Dy1 78.42(16) . . ?
O17 Dy2 N4 131.5(2) . . ?
O17 Dy2 N5 140.3(2) . . ?
N4 Dy2 Dy1 94.58(16) . . ?
N4 Dy2 N5 63.2(2) . . ?
N5 Dy2 Dy1 141.26(16) . . ?
O7 Dy3 Dy4 37.70(12) . . ?
O7 Dy3 O8 160.21(18) . . ?
O7 Dy3 O20 120.48(19) . . ?
O7 Dy3 O21 80.2(2) . . ?
O7 Dy3 N7 67.0(2) . . ?
O7 Dy3 N8 128.0(2) . . ?
O8 Dy3 Dy4 123.12(12) . . ?
O8 Dy3 O20 77.7(2) . . ?
O8 Dy3 O21 109.1(2) . . ?
O8 Dy3 N7 125.8(2) . . ?
O8 Dy3 N8 63.6(2) . . ?
O10 Dy3 Dy4 37.70(14) . . ?
O10 Dy3 O7 72.62(19) . . ?
O10 Dy3 O8 90.89(18) . . ?
O10 Dy3 O20 124.65(18) . . ?
O10 Dy3 O21 82.62(19) . . ?
O10 Dy3 N7 138.1(2) . . ?
O10 Dy3 N8 149.9(2) . . ?
O19 Dy3 Dy4 70.30(14) . . ?
O19 Dy3 O7 82.7(2) . . ?
O19 Dy3 O8 84.5(2) . . ?
O19 Dy3 O10 83.10(19) . . ?
O19 Dy3 O20 146.7(2) . . ?
O19 Dy3 O21 160.4(2) . . ?
O19 Dy3 N7 81.5(2) . . ?
O19 Dy3 N8 79.0(2) . . ?
O20 Dy3 Dy4 142.75(14) . . ?
O20 Dy3 N7 86.4(2) . . ?
O20 Dy3 N8 68.0(2) . . ?
O21 Dy3 Dy4 90.20(15) . . ?
O21 Dy3 O20 52.6(2) . . ?
O21 Dy3 N7 100.5(2) . . ?
O21 Dy3 N8 119.5(2) . . ?
N7 Dy3 Dy4 100.45(16) . . ?
N7 Dy3 N8 62.4(2) . . ?
N8 Dy3 Dy4 146.99(15) . . ?
O3 Dy4 Dy3 131.38(15) 1_445 . ?
O3 Dy4 O7 135.04(19) 1_445 . ?
O3 Dy4 O10 100.32(19) 1_445 . ?
O3 Dy4 O11 93.1(2) 1_445 . ?
O3 Dy4 O18 147.79(19) 1_445 . ?
O3 Dy4 O22 67.7(2) 1_445 . ?
O3 Dy4 N10 75.6(2) 1_445 . ?
O3 Dy4 N11 76.0(2) 1_445 . ?
O7 Dy4 Dy3 37.12(13) . . ?
O7 Dy4 O10 70.86(18) . . ?
O7 Dy4 O22 69.9(2) . . ?
O7 Dy4 N10 131.3(2) . . ?
O7 Dy4 N11 144.4(2) . . ?
O10 Dy4 Dy3 36.42(12) . . ?
O10 Dy4 O22 97.3(2) . . ?
O10 Dy4 N10 66.1(2) . . ?
O10 Dy4 N11 128.5(2) . . ?
O11 Dy4 Dy3 127.88(14) . . ?
O11 Dy4 O7 93.86(19) . . ?
O11 Dy4 O10 164.28(18) . . ?
O11 Dy4 O18 85.4(2) . . ?
O11 Dy4 O22 80.3(2) . . ?
O11 Dy4 N10 125.9(2) . . ?
O11 Dy4 N11 62.6(2) . . ?
O18 Dy4 Dy3 70.17(14) . . ?
O18 Dy4 O7 77.08(18) . . ?
O18 Dy4 O10 87.43(19) . . ?
O18 Dy4 O22 142.8(2) . . ?
O18 Dy4 N10 79.3(2) . . ?
O18 Dy4 N11 74.8(2) . . ?
O22 Dy4 Dy3 92.14(18) . . ?
O22 Dy4 N10 136.2(2) . . ?
O22 Dy4 N11 125.8(3) . . ?
N10 Dy4 Dy3 94.71(16) . . ?
N10 Dy4 N11 63.3(2) . . ?
N11 Dy4 Dy3 141.61(16) . . ?
Dy1 O1 Dy2 102.61(19) . . ?
C2 O1 Dy1 121.9(5) . . ?
C2 O1 Dy2 129.8(5) . . ?
C11 O2 Dy1 124.4(5) . . ?
C17 O3 Dy4 151.6(5) . 1_665 ?
Dy1 O4 Dy2 106.2(2) . . ?
C19 O4 Dy1 127.4(5) . . ?
C19 O4 Dy2 119.1(5) . . ?
C28 O5 Dy2 121.4(5) . . ?
C34 O6 H6 109.5 . . ?
Dy3 O7 Dy4 105.2(2) . . ?
C36 O7 Dy3 121.6(5) . . ?
C36 O7 Dy4 129.3(5) . . ?
C45 O8 Dy3 123.2(5) . . ?
C51 O9 Dy2 143.6(5) . . ?
Dy3 O10 Dy4 105.9(2) . . ?
C53 O10 Dy3 126.2(5) . . ?
C53 O10 Dy4 120.4(5) . . ?
C62 O11 Dy4 122.8(6) . . ?
C68 O12 H12 109.5 . . ?
C69 O13 Dy2 137.5(6) . . ?
C69 O14 Dy1 132.1(5) . . ?
C76 O15 Dy1 92.6(5) . . ?
C76 O16 Dy1 95.4(5) . . ?
Dy2 O17 H17 112.9 . . ?
C83 O17 Dy2 134.3(5) . . ?
C83 O17 H17 112.9 . . ?
C84 O18 Dy4 134.3(5) . . ?
C84 O19 Dy3 138.4(6) . . ?
C91 O20 Dy3 94.4(5) . . ?
C91 O21 Dy3 94.8(5) . . ?
Dy4 O22 H22A 128(5) . . ?
Dy4 O22 H22B 119(7) . . ?
H22A O22 H22B 105(8) . . ?
C98 O23 H23 109.5 . . ?
C99 O24 H24A 109.5 . . ?
C1 N1 Dy1 117.9(5) . . ?
C9 N1 Dy1 123.5(5) . . ?
C9 N1 C1 118.6(7) . . ?
N3 N2 Dy1 116.2(5) . . ?
C10 N2 Dy1 122.0(5) . . ?
C10 N2 N3 121.1(7) . . ?
N2 N3 H3 122.0 . . ?
C11 N3 N2 115.9(7) . . ?
C11 N3 H3 122.0 . . ?
C18 N4 Dy2 117.2(5) . . ?
C18 N4 C26 119.9(7) . . ?
C26 N4 Dy2 121.2(6) . . ?
N6 N5 Dy2 119.9(5) . . ?
C27 N5 Dy2 123.0(6) . . ?
C27 N5 N6 117.1(8) . . ?
C28 N6 N5 109.6(7) . . ?
C35 N7 Dy3 117.3(5) . . ?
C43 N7 Dy3 124.3(6) . . ?
C43 N7 C35 118.4(7) . . ?
N9 N8 Dy3 115.9(5) . . ?
C44 N8 Dy3 121.6(5) . . ?
C44 N8 N9 121.5(7) . . ?
N8 N9 H9 121.7 . . ?
N8 N9 C45 116.6(6) . . ?
C45 N9 H9 121.7 . . ?
C52 N10 Dy4 117.3(5) . . ?
C60 N10 Dy4 122.8(6) . . ?
C60 N10 C52 118.6(7) . . ?
N12 N11 Dy4 120.2(5) . . ?
C61 N11 Dy4 122.1(6) . . ?
C61 N11 N12 117.7(7) . . ?
C62 N12 N11 109.7(7) . . ?
N1 C1 C2 116.0(7) . . ?
N1 C1 C6 123.6(8) . . ?
C6 C1 C2 120.4(8) . . ?
O1 C2 C1 116.9(7) . . ?
O1 C2 C3 125.1(7) . . ?
C3 C2 C1 118.0(8) . . ?
C2 C3 H3A 119.2 . . ?
C2 C3 C4 121.5(8) . . ?
C4 C3 H3A 119.2 . . ?
C3 C4 H4 119.6 . . ?
C5 C4 C3 120.7(8) . . ?
C5 C4 H4 119.6 . . ?
C4 C5 H5 119.8 . . ?
C4 C5 C6 120.4(8) . . ?
C6 C5 H5 119.8 . . ?
C5 C6 C1 118.9(8) . . ?
C7 C6 C1 115.5(8) . . ?
C7 C6 C5 125.6(8) . . ?
C6 C7 H7 119.6 . . ?
C8 C7 C6 120.9(8) . . ?
C8 C7 H7 119.6 . . ?
C7 C8 H8 120.5 . . ?
C7 C8 C9 119.0(8) . . ?
C9 C8 H8 120.5 . . ?
N1 C9 C8 122.3(8) . . ?
N1 C9 C10 114.7(7) . . ?
C8 C9 C10 123.0(8) . . ?
N2 C10 C9 116.6(7) . . ?
N2 C10 H10 121.7 . . ?
C9 C10 H10 121.7 . . ?
O2 C11 N3 118.6(8) . . ?
O2 C11 C12 123.5(7) . . ?
N3 C11 C12 118.0(8) . . ?
C13 C12 C11 117.7(7) . . ?
C13 C12 C17 119.7(8) . . ?
C17 C12 C11 122.5(7) . . ?
C12 C13 H13 119.4 . . ?
C14 C13 C12 121.2(8) . . ?
C14 C13 H13 119.4 . . ?
C13 C14 H14 120.4 . . ?
C13 C14 C15 119.2(8) . . ?
C15 C14 H14 120.4 . . ?
C14 C15 H15 119.8 . . ?
C16 C15 C14 120.4(9) . . ?
C16 C15 H15 119.8 . . ?
C15 C16 H16 118.6 . . ?
C15 C16 C17 122.7(9) . . ?
C17 C16 H16 118.6 . . ?
O3 C17 C12 122.7(8) . . ?
O3 C17 C16 120.6(8) . . ?
C16 C17 C12 116.6(8) . . ?
N4 C18 C19 115.9(7) . . ?
N4 C18 C23 122.7(8) . . ?
C23 C18 C19 121.4(9) . . ?
O4 C19 C18 118.2(8) . . ?
O4 C19 C20 123.5(8) . . ?
C20 C19 C18 118.1(8) . . ?
C19 C20 H20 119.4 . . ?
C19 C20 C21 121.2(9) . . ?
C21 C20 H20 119.4 . . ?
C20 C21 H21 120.3 . . ?
C22 C21 C20 119.4(9) . . ?
C22 C21 H21 120.3 . . ?
C21 C22 H22 119.1 . . ?
C21 C22 C23 121.9(9) . . ?
C23 C22 H22 119.1 . . ?
C18 C23 C24 116.9(9) . . ?
C22 C23 C18 117.9(9) . . ?
C22 C23 C24 125.2(8) . . ?
C23 C24 H24 120.2 . . ?
C25 C24 C23 119.6(8) . . ?
C25 C24 H24 120.2 . . ?
C24 C25 H25 119.8 . . ?
C24 C25 C26 120.4(9) . . ?
C26 C25 H25 119.8 . . ?
N4 C26 C25 120.4(9) . . ?
N4 C26 C27 115.7(8) . . ?
C25 C26 C27 123.9(8) . . ?
N5 C27 C26 115.8(8) . . ?
N5 C27 H27 122.1 . . ?
C26 C27 H27 122.1 . . ?
O5 C28 N6 124.2(8) . . ?
O5 C28 C29 119.5(8) . . ?
N6 C28 C29 116.3(8) . . ?
C30 C29 C28 119.1(8) . . ?
C34 C29 C28 122.2(9) . . ?
C34 C29 C30 118.6(9) . . ?
C29 C30 H30 119.5 . . ?
C31 C30 C29 121.1(10) . . ?
C31 C30 H30 119.5 . . ?
C30 C31 H31 120.8 . . ?
C32 C31 C30 118.4(10) . . ?
C32 C31 H31 120.8 . . ?
C31 C32 H32 118.6 . . ?
C33 C32 C31 122.7(11) . . ?
C33 C32 H32 118.6 . . ?
C32 C33 H33 120.2 . . ?
C32 C33 C34 119.5(12) . . ?
C34 C33 H33 120.2 . . ?
O6 C34 C29 122.7(9) . . ?
O6 C34 C33 117.8(10) . . ?
C29 C34 C33 119.5(10) . . ?
N7 C35 C36 116.6(7) . . ?
N7 C35 C40 123.4(7) . . ?
C40 C35 C36 120.0(8) . . ?
O7 C36 C35 116.5(7) . . ?
O7 C36 C37 125.9(8) . . ?
C37 C36 C35 117.5(8) . . ?
C36 C37 H37 119.6 . . ?
C36 C37 C38 120.9(8) . . ?
C38 C37 H37 119.6 . . ?
C37 C38 H38 118.4 . . ?
C39 C38 C37 123.2(9) . . ?
C39 C38 H38 118.4 . . ?
C38 C39 H39 120.7 . . ?
C38 C39 C40 118.6(8) . . ?
C40 C39 H39 120.7 . . ?
C39 C40 C35 119.7(8) . . ?
C39 C40 C41 125.3(8) . . ?
C41 C40 C35 114.9(8) . . ?
C40 C41 H41 119.4 . . ?
C42 C41 C40 121.1(8) . . ?
C42 C41 H41 119.4 . . ?
C41 C42 H42 120.5 . . ?
C41 C42 C43 119.0(8) . . ?
C43 C42 H42 120.5 . . ?
N7 C43 C42 122.9(8) . . ?
N7 C43 C44 113.7(7) . . ?
C42 C43 C44 123.4(7) . . ?
N8 C44 C43 117.2(7) . . ?
N8 C44 H44 121.4 . . ?
C43 C44 H44 121.4 . . ?
O8 C45 N9 119.4(7) . . ?
O8 C45 C46 124.0(8) . . ?
N9 C45 C46 116.4(7) . . ?
C47 C46 C45 118.0(7) . . ?
C51 C46 C45 124.4(7) . . ?
C51 C46 C47 117.5(8) . . ?
C46 C47 H47 118.7 . . ?
C48 C47 C46 122.6(8) . . ?
C48 C47 H47 118.7 . . ?
C47 C48 H48 120.4 . . ?
C47 C48 C49 119.2(9) . . ?
C49 C48 H48 120.4 . . ?
C48 C49 H49 120.0 . . ?
C50 C49 C48 120.0(9) . . ?
C50 C49 H49 120.0 . . ?
C49 C50 H50 118.7 . . ?
C49 C50 C51 122.6(8) . . ?
C51 C50 H50 118.7 . . ?
O9 C51 C46 121.0(7) . . ?
O9 C51 C50 121.1(7) . . ?
C50 C51 C46 117.8(8) . . ?
N10 C52 C53 116.7(8) . . ?
N10 C52 C57 123.2(8) . . ?
C53 C52 C57 120.0(8) . . ?
O10 C53 C52 117.0(8) . . ?
O10 C53 C54 125.0(7) . . ?
C54 C53 C52 117.9(8) . . ?
C53 C54 H54 119.0 . . ?
C53 C54 C55 122.1(9) . . ?
C55 C54 H54 119.0 . . ?
C54 C55 H55 119.3 . . ?
C56 C55 C54 121.4(9) . . ?
C56 C55 H55 119.3 . . ?
C55 C56 H56 120.6 . . ?
C55 C56 C57 118.9(9) . . ?
C57 C56 H56 120.6 . . ?
C56 C57 C52 119.8(8) . . ?
C58 C57 C52 116.0(9) . . ?
C58 C57 C56 124.3(9) . . ?
C57 C58 H58 119.6 . . ?
C59 C58 C57 120.7(9) . . ?
C59 C58 H58 119.6 . . ?
C58 C59 H59 119.9 . . ?
C58 C59 C60 120.1(8) . . ?
C60 C59 H59 119.9 . . ?
N10 C60 C59 121.3(9) . . ?
N10 C60 C61 114.8(8) . . ?
C59 C60 C61 123.9(8) . . ?
N11 C61 C60 115.8(8) . . ?
N11 C61 H61 122.1 . . ?
C60 C61 H61 122.1 . . ?
O11 C62 N12 124.2(8) . . ?
O11 C62 C63 120.0(8) . . ?
N12 C62 C63 115.8(8) . . ?
C64 C63 C62 119.6(9) . . ?
C64 C63 C68 118.7(9) . . ?
C68 C63 C62 121.7(9) . . ?
C63 C64 H64 118.8 . . ?
C63 C64 C65 122.4(10) . . ?
C65 C64 H64 118.8 . . ?
C64 C65 H65 120.6 . . ?
C66 C65 C64 118.8(11) . . ?
C66 C65 H65 120.6 . . ?
C65 C66 H66 119.7 . . ?
C67 C66 C65 120.6(10) . . ?
C67 C66 H66 119.7 . . ?
C66 C67 H67 119.5 . . ?
C66 C67 C68 121.0(10) . . ?
C68 C67 H67 119.5 . . ?
O12 C68 C63 123.0(9) . . ?
O12 C68 C67 118.6(9) . . ?
C67 C68 C63 118.4(10) . . ?
O13 C69 O14 124.5(8) . . ?
O13 C69 C70 116.7(8) . . ?
O14 C69 C70 118.8(8) . . ?
C71 C70 C69 118.2(8) . . ?
C71 C70 C75 121.0(8) . . ?
C75 C70 C69 120.6(8) . . ?
C70 C71 H71 121.1 . . ?
C70 C71 C72 117.8(8) . . ?
C72 C71 H71 121.1 . . ?
C71 C72 H72 119.3 . . ?
C73 C72 C71 121.3(9) . . ?
C73 C72 H72 119.3 . . ?
C72 C73 H73 120.4 . . ?
C72 C73 C74 119.2(9) . . ?
C74 C73 H73 120.4 . . ?
C73 C74 H74 119.9 . . ?
C75 C74 C73 120.2(9) . . ?
C75 C74 H74 119.9 . . ?
C70 C75 H75 119.8 . . ?
C74 C75 C70 120.4(9) . . ?
C74 C75 H75 119.8 . . ?
O15 C76 O16 119.0(8) . . ?
O15 C76 C77 121.8(8) . . ?
O16 C76 C77 119.2(8) . . ?
C78 C77 C76 120.0(8) . . ?
C82 C77 C76 119.4(8) . . ?
C82 C77 C78 120.6(8) . . ?
C77 C78 H78 120.5 . . ?
C79 C78 C77 118.9(9) . . ?
C79 C78 H78 120.5 . . ?
C78 C79 H79 119.8 . . ?
C80 C79 C78 120.5(10) . . ?
C80 C79 H79 119.8 . . ?
C79 C80 H80 120.1 . . ?
C79 C80 C81 119.9(9) . . ?
C81 C80 H80 120.1 . . ?
C80 C81 H81 119.9 . . ?
C82 C81 C80 120.2(9) . . ?
C82 C81 H81 119.9 . . ?
C77 C82 H82 120.1 . . ?
C81 C82 C77 119.7(9) . . ?
C81 C82 H82 120.1 . . ?
O17 C83 H83A 109.5 . . ?
O17 C83 H83B 109.5 . . ?
O17 C83 H83C 109.5 . . ?
H83A C83 H83B 109.5 . . ?
H83A C83 H83C 109.5 . . ?
H83B C83 H83C 109.5 . . ?
O18 C84 C85 119.0(8) . . ?
O19 C84 O18 124.0(8) . . ?
O19 C84 C85 116.9(8) . . ?
C86 C85 C84 121.7(9) . . ?
C90 C85 C84 119.6(9) . . ?
C90 C85 C86 118.4(9) . . ?
C85 C86 H86 118.9 . . ?
C85 C86 C87 122.2(11) . . ?
C87 C86 H86 118.9 . . ?
C86 C87 H87 120.6 . . ?
C86 C87 C88 118.8(11) . . ?
C88 C87 H87 120.6 . . ?
C87 C88 H88 120.1 . . ?
C87 C88 C89 119.8(11) . . ?
C89 C88 H88 120.1 . . ?
C88 C89 H89 120.9 . . ?
C90 C89 C88 118.3(12) . . ?
C90 C89 H89 120.9 . . ?
C85 C90 C89 122.5(11) . . ?
C85 C90 H90 118.7 . . ?
C89 C90 H90 118.7 . . ?
O20 C91 O21 118.2(8) . . ?
O20 C91 C92 122.6(8) . . ?
O21 C91 C92 119.2(8) . . ?
C93 C92 C91 119.0(8) . . ?
C93 C92 C97 119.2(8) . . ?
C97 C92 C91 121.8(8) . . ?
C92 C93 H93 120.4 . . ?
C92 C93 C94 119.2(10) . . ?
C94 C93 H93 120.4 . . ?
C93 C94 H94 119.9 . . ?
C93 C94 C95 120.2(10) . . ?
C95 C94 H94 119.9 . . ?
C94 C95 H95 119.7 . . ?
C96 C95 C94 120.7(9) . . ?
C96 C95 H95 119.7 . . ?
C95 C96 H96 120.2 . . ?
C95 C96 C97 119.6(10) . . ?
C97 C96 H96 120.2 . . ?
C92 C97 C96 121.1(9) . . ?
C92 C97 H97 119.4 . . ?
C96 C97 H97 119.4 . . ?
O23 C98 H98A 109.5 . . ?
O23 C98 H98B 109.5 . . ?
O23 C98 H98C 109.5 . . ?
H98A C98 H98B 109.5 . . ?
H98A C98 H98C 109.5 . . ?
H98B C98 H98C 109.5 . . ?
O24 C99 H99A 109.5 . . ?
O24 C99 H99B 109.5 . . ?
O24 C99 H99C 109.5 . . ?
H99A C99 H99B 109.5 . . ?
H99A C99 H99C 109.5 . . ?
H99B C99 H99C 109.5 . . ?
H10A C100 H10B 109.5 . . ?
H10A C100 H10C 109.5 . . ?
H10B C100 H10C 109.5 . . ?
C101 C100 H10A 109.5 . . ?
C101 C100 H10B 109.5 . . ?
C101 C100 H10C 109.5 . . ?
N13 C101 C100 177.2(17) . . ?

loop_
_geom_bond_atom_site_label_1
_geom_bond_atom_site_label_2
_geom_bond_distance
_geom_bond_site_symmetry_2
_geom_bond_publ_flag
Dy1 Dy2 3.7304(6) . ?
Dy1 O1 2.333(6) . ?
Dy1 O2 2.351(5) . ?
Dy1 O4 2.304(5) . ?
Dy1 O14 2.284(5) . ?
Dy1 O15 2.481(5) . ?
Dy1 O16 2.414(6) . ?
Dy1 N1 2.456(6) . ?
Dy1 N2 2.511(7) . ?
Dy2 O1 2.446(5) . ?
Dy2 O4 2.362(6) . ?
Dy2 O5 2.325(6) . ?
Dy2 O9 2.262(5) . ?
Dy2 O13 2.287(6) . ?
Dy2 O17 2.467(6) . ?
Dy2 N4 2.471(7) . ?
Dy2 N5 2.487(7) . ?
Dy3 Dy4 3.7493(6) . ?
Dy3 O7 2.344(6) . ?
Dy3 O8 2.364(6) . ?
Dy3 O10 2.314(5) . ?
Dy3 O19 2.263(6) . ?
Dy3 O20 2.447(6) . ?
Dy3 O21 2.420(6) . ?
Dy3 N7 2.458(6) . ?
Dy3 N8 2.518(7) . ?
Dy4 O3 2.300(5) 1_445 ?
Dy4 O7 2.375(5) . ?
Dy4 O10 2.384(6) . ?
Dy4 O11 2.330(6) . ?
Dy4 O18 2.344(6) . ?
Dy4 O22 2.443(7) . ?
Dy4 N10 2.458(7) . ?
Dy4 N11 2.507(7) . ?
O1 C2 1.337(9) . ?
O2 C11 1.264(9) . ?
O3 C17 1.318(9) . ?
O4 C19 1.359(9) . ?
O5 C28 1.299(10) . ?
O6 H6 0.8200 . ?
O6 C34 1.349(11) . ?
O7 C36 1.334(9) . ?
O8 C45 1.262(9) . ?
O9 C51 1.331(9) . ?
O10 C53 1.337(9) . ?
O11 C62 1.272(10) . ?
O12 H12 0.8200 . ?
O12 C68 1.349(11) . ?
O13 C69 1.261(10) . ?
O14 C69 1.268(10) . ?
O15 C76 1.260(9) . ?
O16 C76 1.271(10) . ?
O17 H17 0.9300 . ?
O17 C83 1.418(10) . ?
O18 C84 1.260(10) . ?
O19 C84 1.256(10) . ?
O20 C91 1.241(10) . ?
O21 C91 1.273(10) . ?
O22 H22A 0.96(9) . ?
O22 H22B 0.92(11) . ?
O23 H23 0.8200 . ?
O23 C98 1.412(11) . ?
O24 H24A 0.8200 . ?
O24 C99 1.460(12) . ?
N1 C1 1.344(10) . ?
N1 C9 1.330(10) . ?
N2 N3 1.369(9) . ?
N2 C10 1.284(9) . ?
N3 H3 0.8600 . ?
N3 C11 1.354(9) . ?
N4 C18 1.340(11) . ?
N4 C26 1.348(10) . ?
N5 N6 1.381(10) . ?
N5 C27 1.296(10) . ?
N6 C28 1.328(10) . ?
N7 C35 1.344(10) . ?
N7 C43 1.330(10) . ?
N8 N9 1.344(9) . ?
N8 C44 1.288(9) . ?
N9 H9 0.8600 . ?
N9 C45 1.351(9) . ?
N10 C52 1.350(11) . ?
N10 C60 1.336(10) . ?
N11 N12 1.357(10) . ?
N11 C61 1.306(10) . ?
N12 C62 1.336(11) . ?
N13 C101 1.126(18) . ?
C1 C2 1.453(11) . ?
C1 C6 1.427(11) . ?
C2 C3 1.370(11) . ?
C3 H3A 0.9300 . ?
C3 C4 1.427(11) . ?
C4 H4 0.9300 . ?
C4 C5 1.375(12) . ?
C5 H5 0.9300 . ?
C5 C6 1.415(12) . ?
C6 C7 1.406(12) . ?
C7 H7 0.9300 . ?
C7 C8 1.369(13) . ?
C8 H8 0.9300 . ?
C8 C9 1.406(11) . ?
C9 C10 1.456(11) . ?
C10 H10 0.9300 . ?
C11 C12 1.446(11) . ?
C12 C13 1.405(11) . ?
C12 C17 1.421(11) . ?
C13 H13 0.9300 . ?
C13 C14 1.372(12) . ?
C14 H14 0.9300 . ?
C14 C15 1.394(13) . ?
C15 H15 0.9300 . ?
C15 C16 1.354(11) . ?
C16 H16 0.9300 . ?
C16 C17 1.407(12) . ?
C18 C19 1.422(12) . ?
C18 C23 1.412(11) . ?
C19 C20 1.372(12) . ?
C20 H20 0.9300 . ?
C20 C21 1.424(12) . ?
C21 H21 0.9300 . ?
C21 C22 1.368(14) . ?
C22 H22 0.9300 . ?
C22 C23 1.395(14) . ?
C23 C24 1.420(13) . ?
C24 H24 0.9300 . ?
C24 C25 1.361(14) . ?
C25 H25 0.9300 . ?
C25 C26 1.412(12) . ?
C26 C27 1.444(13) . ?
C27 H27 0.9300 . ?
C28 C29 1.483(12) . ?
C29 C30 1.407(12) . ?
C29 C34 1.390(13) . ?
C30 H30 0.9300 . ?
C30 C31 1.370(13) . ?
C31 H31 0.9300 . ?
C31 C32 1.366(14) . ?
C32 H32 0.9300 . ?
C32 C33 1.354(15) . ?
C33 H33 0.9300 . ?
C33 C34 1.393(14) . ?
C35 C36 1.453(11) . ?
C35 C40 1.429(10) . ?
C36 C37 1.373(11) . ?
C37 H37 0.9300 . ?
C37 C38 1.402(11) . ?
C38 H38 0.9300 . ?
C38 C39 1.361(12) . ?
C39 H39 0.9300 . ?
C39 C40 1.404(12) . ?
C40 C41 1.421(11) . ?
C41 H41 0.9300 . ?
C41 C42 1.352(12) . ?
C42 H42 0.9300 . ?
C42 C43 1.396(11) . ?
C43 C44 1.452(12) . ?
C44 H44 0.9300 . ?
C45 C46 1.439(11) . ?
C46 C47 1.430(11) . ?
C46 C51 1.420(11) . ?
C47 H47 0.9300 . ?
C47 C48 1.342(12) . ?
C48 H48 0.9300 . ?
C48 C49 1.389(13) . ?
C49 H49 0.9300 . ?
C49 C50 1.370(12) . ?
C50 H50 0.9300 . ?
C50 C51 1.388(12) . ?
C52 C53 1.428(11) . ?
C52 C57 1.435(12) . ?
C53 C54 1.357(12) . ?
C54 H54 0.9300 . ?
C54 C55 1.412(12) . ?
C55 H55 0.9300 . ?
C55 C56 1.370(12) . ?
C56 H56 0.9300 . ?
C56 C57 1.401(13) . ?
C57 C58 1.390(12) . ?
C58 H58 0.9300 . ?
C58 C59 1.359(13) . ?
C59 H59 0.9300 . ?
C59 C60 1.411(12) . ?
C60 C61 1.471(12) . ?
C61 H61 0.9300 . ?
C62 C63 1.488(12) . ?
C63 C64 1.372(12) . ?
C63 C68 1.407(12) . ?
C64 H64 0.9300 . ?
C64 C65 1.384(13) . ?
C65 H65 0.9300 . ?
C65 C66 1.370(14) . ?
C66 H66 0.9300 . ?
C66 C67 1.369(14) . ?
C67 H67 0.9300 . ?
C67 C68 1.404(13) . ?
C69 C70 1.503(11) . ?
C70 C71 1.384(12) . ?
C70 C75 1.385(11) . ?
C71 H71 0.9300 . ?
C71 C72 1.407(11) . ?
C72 H72 0.9300 . ?
C72 C73 1.378(13) . ?
C73 H73 0.9300 . ?
C73 C74 1.393(13) . ?
C74 H74 0.9300 . ?
C74 C75 1.369(12) . ?
C75 H75 0.9300 . ?
C76 C77 1.488(11) . ?
C77 C78 1.390(12) . ?
C77 C82 1.375(12) . ?
C78 H78 0.9300 . ?
C78 C79 1.386(13) . ?
C79 H79 0.9300 . ?
C79 C80 1.371(14) . ?
C80 H80 0.9300 . ?
C80 C81 1.387(14) . ?
C81 H81 0.9300 . ?
C81 C82 1.374(12) . ?
C82 H82 0.9300 . ?
C83 H83A 0.9600 . ?
C83 H83B 0.9600 . ?
C83 H83C 0.9600 . ?
C84 C85 1.486(11) . ?
C85 C86 1.361(12) . ?
C85 C90 1.360(13) . ?
C86 H86 0.9300 . ?
C86 C87 1.377(13) . ?
C87 H87 0.9300 . ?
C87 C88 1.389(17) . ?
C88 H88 0.9300 . ?
C88 C89 1.398(17) . ?
C89 H89 0.9300 . ?
C89 C90 1.376(14) . ?
C90 H90 0.9300 . ?
C91 C92 1.487(11) . ?
C92 C93 1.374(12) . ?
C92 C97 1.388(12) . ?
C93 H93 0.9300 . ?
C93 C94 1.393(12) . ?
C94 H94 0.9300 . ?
C94 C95 1.397(14) . ?
C95 H95 0.9300 . ?
C95 C96 1.331(14) . ?
C96 H96 0.9300 . ?
C96 C97 1.389(12) . ?
C97 H97 0.9300 . ?
C98 H98A 0.9600 . ?
C98 H98B 0.9600 . ?
C98 H98C 0.9600 . ?
C99 H99A 0.9600 . ?
C99 H99B 0.9600 . ?
C99 H99C 0.9600 . ?
C100 H10A 0.9600 . ?
C100 H10B 0.9600 . ?
C100 H10C 0.9600 . ?
C100 C101 1.490(18) . ?

loop_
_geom_torsion_atom_site_label_1
_geom_torsion_atom_site_label_2
_geom_torsion_atom_site_label_3
_geom_torsion_atom_site_label_4
_geom_torsion
_geom_torsion_site_symmetry_1
_geom_torsion_site_symmetry_2
_geom_torsion_site_symmetry_3
_geom_torsion_site_symmetry_4
_geom_torsion_publ_flag
Dy1 O1 C2 C1 6.3(9) . . . . ?
Dy1 O1 C2 C3 -173.4(6) . . . . ?
Dy1 O2 C11 N3 -14.5(10) . . . . ?
Dy1 O2 C11 C12 165.6(6) . . . . ?
Dy1 O4 C19 C18 -131.5(7) . . . . ?
Dy1 O4 C19 C20 53.8(11) . . . . ?
Dy1 O14 C69 O13 -3.8(12) . . . . ?
Dy1 O14 C69 C70 175.7(5) . . . . ?
Dy1 O15 C76 O16 -4.5(8) . . . . ?
Dy1 O15 C76 C77 175.6(7) . . . . ?
Dy1 O16 C76 O15 4.7(9) . . . . ?
Dy1 O16 C76 C77 -175.5(6) . . . . ?
Dy1 N1 C1 C2 -1.1(9) . . . . ?
Dy1 N1 C1 C6 177.1(6) . . . . ?
Dy1 N1 C9 C8 -178.3(6) . . . . ?
Dy1 N1 C9 C10 1.6(10) . . . . ?
Dy1 N2 N3 C11 0.9(8) . . . . ?
Dy1 N2 C10 C9 -7.4(9) . . . . ?
Dy2 O1 C2 C1 -142.3(6) . . . . ?
Dy2 O1 C2 C3 38.0(11) . . . . ?
Dy2 O4 C19 C18 14.3(10) . . . . ?
Dy2 O4 C19 C20 -160.4(7) . . . . ?
Dy2 O5 C28 N6 14.1(11) . . . . ?
Dy2 O5 C28 C29 -168.5(6) . . . . ?
Dy2 O9 C51 C46 -141.8(7) . . . . ?
Dy2 O9 C51 C50 39.2(13) . . . . ?
Dy2 O13 C69 O14 -25.1(13) . . . . ?
Dy2 O13 C69 C70 155.4(6) . . . . ?
Dy2 N4 C18 C19 -13.1(10) . . . . ?
Dy2 N4 C18 C23 165.9(7) . . . . ?
Dy2 N4 C26 C25 -166.7(7) . . . . ?
Dy2 N4 C26 C27 12.7(11) . . . . ?
Dy2 N5 N6 C28 -3.3(9) . . . . ?
Dy2 N5 C27 C26 -1.8(12) . . . . ?
Dy3 O7 C36 C35 9.5(9) . . . . ?
Dy3 O7 C36 C37 -170.6(7) . . . . ?
Dy3 O8 C45 N9 -11.6(10) . . . . ?
Dy3 O8 C45 C46 163.4(6) . . . . ?
Dy3 O10 C53 C52 -133.8(6) . . . . ?
Dy3 O10 C53 C54 49.3(11) . . . . ?
Dy3 O19 C84 O18 -8.3(13) . . . . ?
Dy3 O19 C84 C85 173.8(5) . . . . ?
Dy3 O20 C91 O21 -1.8(8) . . . . ?
Dy3 O20 C91 C92 178.8(7) . . . . ?
Dy3 O21 C91 O20 1.8(8) . . . . ?
Dy3 O21 C91 C92 -178.8(6) . . . . ?
Dy3 N7 C35 C36 -6.0(9) . . . . ?
Dy3 N7 C35 C40 174.3(6) . . . . ?
Dy3 N7 C43 C42 -177.6(6) . . . . ?
Dy3 N7 C43 C44 3.6(9) . . . . ?
Dy3 N8 N9 C45 6.3(8) . . . . ?
Dy3 N8 C44 C43 -9.0(9) . . . . ?
Dy4 O3 C17 C12 -141.4(9) 1_665 . . . ?
Dy4 O3 C17 C16 41.8(15) 1_665 . . . ?
Dy4 O7 C36 C35 -145.0(5) . . . . ?
Dy4 O7 C36 C37 34.9(11) . . . . ?
Dy4 O10 C53 C52 11.5(9) . . . . ?
Dy4 O10 C53 C54 -165.3(7) . . . . ?
Dy4 O11 C62 N12 7.4(12) . . . . ?
Dy4 O11 C62 C63 -172.8(6) . . . . ?
Dy4 O18 C84 O19 -13.3(12) . . . . ?
Dy4 O18 C84 C85 164.5(5) . . . . ?
Dy4 N10 C52 C53 -12.8(10) . . . . ?
Dy4 N10 C52 C57 167.4(7) . . . . ?
Dy4 N10 C60 C59 -166.1(7) . . . . ?
Dy4 N10 C60 C61 12.9(11) . . . . ?
Dy4 N11 N12 C62 -2.7(9) . . . . ?
Dy4 N11 C61 C60 -2.0(11) . . . . ?
O1 C2 C3 C4 -178.2(7) . . . . ?
O2 C11 C12 C13 3.3(12) . . . . ?
O2 C11 C12 C17 -172.5(8) . . . . ?
O4 C19 C20 C21 179.0(8) . . . . ?
O5 C28 C29 C30 7.8(12) . . . . ?
O5 C28 C29 C34 -175.2(9) . . . . ?
O7 C36 C37 C38 179.8(7) . . . . ?
O8 C45 C46 C47 5.8(12) . . . . ?
O8 C45 C46 C51 -170.1(8) . . . . ?
O10 C53 C54 C55 178.9(8) . . . . ?
O11 C62 C63 C64 10.1(13) . . . . ?
O11 C62 C63 C68 -169.7(8) . . . . ?
O13 C69 C70 C71 -7.6(11) . . . . ?
O13 C69 C70 C75 177.3(8) . . . . ?
O14 C69 C70 C71 172.8(8) . . . . ?
O14 C69 C70 C75 -2.3(12) . . . . ?
O15 C76 C77 C78 10.5(13) . . . . ?
O15 C76 C77 C82 -170.6(8) . . . . ?
O16 C76 C77 C78 -169.4(9) . . . . ?
O16 C76 C77 C82 9.5(12) . . . . ?
O18 C84 C85 C86 -2.1(13) . . . . ?
O18 C84 C85 C90 -174.9(8) . . . . ?
O19 C84 C85 C86 175.9(8) . . . . ?
O19 C84 C85 C90 3.0(12) . . . . ?
O20 C91 C92 C93 0.0(13) . . . . ?
O20 C91 C92 C97 -178.6(9) . . . . ?
O21 C91 C92 C93 -179.4(9) . . . . ?
O21 C91 C92 C97 2.0(13) . . . . ?
N1 C1 C2 O1 -3.2(10) . . . . ?
N1 C1 C2 C3 176.6(7) . . . . ?
N1 C1 C6 C5 -177.6(8) . . . . ?
N1 C1 C6 C7 2.9(11) . . . . ?
N1 C9 C10 N2 3.8(11) . . . . ?
N2 N3 C11 O2 8.1(11) . . . . ?
N2 N3 C11 C12 -172.0(7) . . . . ?
N3 N2 C10 C9 -176.8(7) . . . . ?
N3 C11 C12 C13 -176.6(7) . . . . ?
N3 C11 C12 C17 7.6(12) . . . . ?
N4 C18 C19 O4 -0.2(12) . . . . ?
N4 C18 C19 C20 174.8(8) . . . . ?
N4 C18 C23 C22 -176.8(9) . . . . ?
N4 C18 C23 C24 2.1(14) . . . . ?
N4 C26 C27 N5 -6.9(13) . . . . ?
N5 N6 C28 O5 -6.4(12) . . . . ?
N5 N6 C28 C29 176.1(7) . . . . ?
N6 N5 C27 C26 176.3(8) . . . . ?
N6 C28 C29 C30 -174.5(8) . . . . ?
N6 C28 C29 C34 2.4(13) . . . . ?
N7 C35 C36 O7 -1.8(10) . . . . ?
N7 C35 C36 C37 178.2(7) . . . . ?
N7 C35 C40 C39 -178.1(8) . . . . ?
N7 C35 C40 C41 3.3(12) . . . . ?
N7 C43 C44 N8 3.6(10) . . . . ?
N8 N9 C45 O8 2.7(11) . . . . ?
N8 N9 C45 C46 -172.7(7) . . . . ?
N9 N8 C44 C43 -177.3(7) . . . . ?
N9 C45 C46 C47 -179.1(7) . . . . ?
N9 C45 C46 C51 5.0(12) . . . . ?
N10 C52 C53 O10 1.3(11) . . . . ?
N10 C52 C53 C54 178.4(8) . . . . ?
N10 C52 C57 C56 -179.5(9) . . . . ?
N10 C52 C57 C58 -0.3(14) . . . . ?
N10 C60 C61 N11 -6.8(13) . . . . ?
N11 N12 C62 O11 -2.7(12) . . . . ?
N11 N12 C62 C63 177.5(7) . . . . ?
N12 N11 C61 C60 177.8(8) . . . . ?
N12 C62 C63 C64 -170.1(8) . . . . ?
N12 C62 C63 C68 10.1(13) . . . . ?
C1 N1 C9 C8 0.5(12) . . . . ?
C1 N1 C9 C10 -179.5(7) . . . . ?
C1 C2 C3 C4 2.0(12) . . . . ?
C1 C6 C7 C8 -2.8(12) . . . . ?
C2 C1 C6 C5 0.5(11) . . . . ?
C2 C1 C6 C7 -179.0(7) . . . . ?
C2 C3 C4 C5 -1.3(13) . . . . ?
C3 C4 C5 C6 0.1(13) . . . . ?
C4 C5 C6 C1 0.2(12) . . . . ?
C4 C5 C6 C7 179.7(8) . . . . ?
C5 C6 C7 C8 177.8(8) . . . . ?
C6 C1 C2 O1 178.6(7) . . . . ?
C6 C1 C2 C3 -1.7(11) . . . . ?
C6 C7 C8 C9 1.7(13) . . . . ?
C7 C8 C9 N1 -0.5(13) . . . . ?
C7 C8 C9 C10 179.6(8) . . . . ?
C8 C9 C10 N2 -176.3(7) . . . . ?
C9 N1 C1 C2 180.0(7) . . . . ?
C9 N1 C1 C6 -1.9(11) . . . . ?
C10 N2 N3 C11 170.9(7) . . . . ?
C11 C12 C13 C14 -175.5(8) . . . . ?
C11 C12 C17 O3 -4.4(12) . . . . ?
C11 C12 C17 C16 172.5(8) . . . . ?
C12 C13 C14 C15 1.9(13) . . . . ?
C13 C12 C17 O3 179.9(7) . . . . ?
C13 C12 C17 C16 -3.2(12) . . . . ?
C13 C14 C15 C16 -1.2(14) . . . . ?
C14 C15 C16 C17 -1.8(14) . . . . ?
C15 C16 C17 O3 -179.1(8) . . . . ?
C15 C16 C17 C12 3.9(13) . . . . ?
C17 C12 C13 C14 0.4(12) . . . . ?
C18 N4 C26 C25 -1.7(13) . . . . ?
C18 N4 C26 C27 177.7(8) . . . . ?
C18 C19 C20 C21 4.2(14) . . . . ?
C18 C23 C24 C25 -3.2(15) . . . . ?
C19 C18 C23 C22 2.2(14) . . . . ?
C19 C18 C23 C24 -178.9(9) . . . . ?
C19 C20 C21 C22 -2.3(15) . . . . ?
C20 C21 C22 C23 0.1(16) . . . . ?
C21 C22 C23 C18 -0.1(16) . . . . ?
C21 C22 C23 C24 -178.9(10) . . . . ?
C22 C23 C24 C25 175.6(11) . . . . ?
C23 C18 C19 O4 -179.3(8) . . . . ?
C23 C18 C19 C20 -4.2(13) . . . . ?
C23 C24 C25 C26 2.1(16) . . . . ?
C24 C25 C26 N4 0.4(15) . . . . ?
C24 C25 C26 C27 -178.9(10) . . . . ?
C25 C26 C27 N5 172.4(9) . . . . ?
C26 N4 C18 C19 -178.7(8) . . . . ?
C26 N4 C18 C23 0.3(13) . . . . ?
C27 N5 N6 C28 178.4(8) . . . . ?
C28 C29 C30 C31 178.3(9) . . . . ?
C28 C29 C34 O6 1.4(16) . . . . ?
C28 C29 C34 C33 -179.3(10) . . . . ?
C29 C30 C31 C32 -1.0(15) . . . . ?
C30 C29 C34 O6 178.3(10) . . . . ?
C30 C29 C34 C33 -2.3(16) . . . . ?
C30 C31 C32 C33 2.0(17) . . . . ?
C31 C32 C33 C34 -3.1(19) . . . . ?
C32 C33 C34 O6 -177.3(11) . . . . ?
C32 C33 C34 C29 3.3(18) . . . . ?
C34 C29 C30 C31 1.2(14) . . . . ?
C35 N7 C43 C42 1.5(11) . . . . ?
C35 N7 C43 C44 -177.3(7) . . . . ?
C35 C36 C37 C38 -0.3(12) . . . . ?
C35 C40 C41 C42 1.7(12) . . . . ?
C36 C35 C40 C39 2.2(12) . . . . ?
C36 C35 C40 C41 -176.4(7) . . . . ?
C36 C37 C38 C39 2.7(14) . . . . ?
C37 C38 C39 C40 -2.6(14) . . . . ?
C38 C39 C40 C35 0.1(13) . . . . ?
C38 C39 C40 C41 178.5(8) . . . . ?
C39 C40 C41 C42 -176.7(9) . . . . ?
C40 C35 C36 O7 177.9(7) . . . . ?
C40 C35 C36 C37 -2.0(11) . . . . ?
C40 C41 C42 C43 -4.9(13) . . . . ?
C41 C42 C43 N7 3.4(12) . . . . ?
C41 C42 C43 C44 -178.0(8) . . . . ?
C42 C43 C44 N8 -175.2(7) . . . . ?
C43 N7 C35 C36 174.8(7) . . . . ?
C43 N7 C35 C40 -4.9(11) . . . . ?
C44 N8 N9 C45 175.3(7) . . . . ?
C45 C46 C47 C48 -176.4(8) . . . . ?
C45 C46 C51 O9 -6.8(13) . . . . ?
C45 C46 C51 C50 172.2(8) . . . . ?
C46 C47 C48 C49 3.0(14) . . . . ?
C47 C46 C51 O9 177.3(7) . . . . ?
C47 C46 C51 C50 -3.7(12) . . . . ?
C47 C48 C49 C50 -1.8(15) . . . . ?
C48 C49 C50 C51 -2.3(15) . . . . ?
C49 C50 C51 O9 -176.0(8) . . . . ?
C49 C50 C51 C46 5.0(13) . . . . ?
C51 C46 C47 C48 -0.2(12) . . . . ?
C52 N10 C60 C59 0.4(14) . . . . ?
C52 N10 C60 C61 179.4(8) . . . . ?
C52 C53 C54 C55 2.1(13) . . . . ?
C52 C57 C58 C59 -0.1(15) . . . . ?
C53 C52 C57 C56 0.8(14) . . . . ?
C53 C52 C57 C58 179.9(8) . . . . ?
C53 C54 C55 C56 -1.3(15) . . . . ?
C54 C55 C56 C57 0.2(15) . . . . ?
C55 C56 C57 C52 0.1(14) . . . . ?
C55 C56 C57 C58 -179.0(9) . . . . ?
C56 C57 C58 C59 179.0(10) . . . . ?
C57 C52 C53 O10 -178.9(7) . . . . ?
C57 C52 C53 C54 -1.8(13) . . . . ?
C57 C58 C59 C60 0.6(16) . . . . ?
C58 C59 C60 N10 -0.8(15) . . . . ?
C58 C59 C60 C61 -179.7(10) . . . . ?
C59 C60 C61 N11 172.2(9) . . . . ?
C60 N10 C52 C53 179.9(8) . . . . ?
C60 N10 C52 C57 0.2(13) . . . . ?
C61 N11 N12 C62 177.6(8) . . . . ?
C62 C63 C64 C65 -178.8(9) . . . . ?
C62 C63 C68 O12 -2.1(14) . . . . ?
C62 C63 C68 C67 177.5(8) . . . . ?
C63 C64 C65 C66 1.4(16) . . . . ?
C64 C63 C68 O12 178.1(9) . . . . ?
C64 C63 C68 C67 -2.3(14) . . . . ?
C64 C65 C66 C67 -2.3(16) . . . . ?
C65 C66 C67 C68 1.0(16) . . . . ?
C66 C67 C68 O12 -179.1(9) . . . . ?
C66 C67 C68 C63 1.4(15) . . . . ?
C68 C63 C64 C65 1.0(15) . . . . ?
C69 C70 C71 C72 -175.8(8) . . . . ?
C69 C70 C75 C74 177.2(8) . . . . ?
C70 C71 C72 C73 -1.3(14) . . . . ?
C71 C70 C75 C74 2.2(14) . . . . ?
C71 C72 C73 C74 1.9(15) . . . . ?
C72 C73 C74 C75 -0.4(15) . . . . ?
C73 C74 C75 C70 -1.7(15) . . . . ?
C75 C70 C71 C72 -0.7(13) . . . . ?
C76 C77 C78 C79 -179.0(9) . . . . ?
C76 C77 C82 C81 178.1(8) . . . . ?
C77 C78 C79 C80 -1.7(17) . . . . ?
C78 C77 C82 C81 -3.0(14) . . . . ?
C78 C79 C80 C81 2.3(18) . . . . ?
C79 C80 C81 C82 -3.2(17) . . . . ?
C80 C81 C82 C77 3.5(15) . . . . ?
C82 C77 C78 C79 2.1(14) . . . . ?
C84 C85 C86 C87 -172.5(9) . . . . ?
C84 C85 C90 C89 173.1(10) . . . . ?
C85 C86 C87 C88 1.0(16) . . . . ?
C86 C85 C90 C89 0.0(16) . . . . ?
C86 C87 C88 C89 -2.9(18) . . . . ?
C87 C88 C89 C90 3.2(19) . . . . ?
C88 C89 C90 C85 -1.8(18) . . . . ?
C90 C85 C86 C87 0.4(15) . . . . ?
C91 C92 C93 C94 179.2(9) . . . . ?
C91 C92 C97 C96 -179.9(9) . . . . ?
C92 C93 C94 C95 0.6(18) . . . . ?
C93 C92 C97 C96 1.5(15) . . . . ?
C93 C94 C95 C96 1.8(19) . . . . ?
C94 C95 C96 C97 -2.5(18) . . . . ?
C95 C96 C97 C92 0.9(17) . . . . ?
C97 C92 C93 C94 -2.2(15) . . . . ?
